data_7708485
loop_
_publ_author_name
'Xing, Tian'
'Prior, Timothy J.'
'Redshaw, Carl'

_publ_section_title
;
 Lead calix[n]arenes (n=4, 6, 8): Structures and ring opening
 homo-/co-polymerization capability for cyclic esters
;
_journal_name_full 'Dalton Transactions'
_journal_paper_doi 10.1039/D1DT02790E
_journal_year 2021
_chemical_formula_moiety 'C182 H223 Li2 N3 O17 Pb4, 2(C2 H3 N), 2.5[CH3CN]'
_chemical_formula_sum 'C186 H229 Li2 N5 O17 Pb4'
_chemical_formula_weight 3649.37
_space_group_crystal_system triclinic
_space_group_IT_number 2
_space_group_name_Hall '-P 1'
_space_group_name_H-M_alt 'P -1'
_atom_sites_solution_hydrogens mixed
_atom_sites_solution_primary dual
_audit_creation_date 2021-03-30
_audit_creation_method
;
Olex2 1.3
(compiled 2020.11.12 svn.r5f609507 for OlexSys, GUI svn.r6257)
;
_audit_update_record
;
2021-08-10 deposited with the CCDC.	2021-09-30 downloaded from the CCDC.
;
_cell_angle_alpha 97.3001(15)
_cell_angle_beta 100.2859(17)
_cell_angle_gamma 102.8843(16)
_cell_formula_units_Z 1
_cell_length_a 13.7079(3)
_cell_length_b 15.0694(2)
_cell_length_c 22.7536(4)
_cell_measurement_reflns_used 14827
_cell_measurement_temperature 100.00(10)
_cell_measurement_theta_max 70.0290
_cell_measurement_theta_min 3.0130
_cell_volume 4439.47(15)
_computing_cell_refinement 'CrysAlisPro 1.171.41.89a (Rigaku OD, 2020)'
_computing_data_collection 'CrysAlisPro 1.171.41.89a (Rigaku OD, 2020)'
_computing_data_reduction 'CrysAlisPro 1.171.41.89a (Rigaku OD, 2020)'
_computing_molecular_graphics 'Olex2 1.3 (Dolomanov et al., 2009)'
_computing_publication_material 'Olex2 1.3 (Dolomanov et al., 2009)'
_computing_structure_refinement 'SHELXL 2018/3 (Sheldrick, 2015)'
_computing_structure_solution 'SHELXT 2018/2 (Sheldrick, 2018)'
_diffrn_ambient_environment N~2~
_diffrn_ambient_temperature 100.00(10)
_diffrn_detector 'Hybrid Pixel Array Detector'
_diffrn_detector_area_resol_mean 10.0000
_diffrn_detector_dtime 0.000
_diffrn_detector_type 'Rigaku, HyPix 6000'
_diffrn_measured_fraction_theta_full 0.993
_diffrn_measured_fraction_theta_max 0.975
_diffrn_measurement_details
;
List of Runs (angles in degrees, time in seconds):

  # Type    Start    End  Width  t~exp~   \w     \q     \k     \f   Frames
#--------------------------------------------------------------------------
  1  \w    -89.00  89.00   0.50    0.75    --    0.00  20.00-150.00  356
  2  \w    -84.00  94.00   0.50    3.00    --    5.00  39.00  60.00  356
  3  \w   -179.00  -1.00   0.50    3.00    --  -90.00  59.00   3.80  356
  4  \w   -179.00  -1.00   0.50    3.00    --  -90.00  59.00-108.33  356
  5  \w   -179.00  -1.00   0.50    3.00    --  -90.00  57.00 128.04  356
  6  \w   -179.00  -1.00   0.50    3.00    --  -90.00  20.00  60.00  356
  7  \w   -179.00  -5.00   0.50    3.00    --  -90.00  59.00  58.60  348
  8  \w   -150.00 -77.00   0.50    3.00    --  -90.00  55.00-178.78  146
  9  \w    -35.00  -9.00   0.50    3.00    --  -90.00  55.00-178.78   52
 10  \w   -178.00-103.00   0.50    3.00    --  -90.00  59.00 -54.23  150
 11  \w    -94.00 -68.00   0.50    3.00    --  -90.00  59.00 -54.23   52
 12  \w    -61.00 -26.00   0.50    3.00    --  -90.00  59.00 -54.23   70
 13  \w    -60.00 -28.00   0.50    3.00    --  -90.00  59.00-159.92   64
 14  \w   -137.00-112.00   0.50    3.00    --  -90.00  59.00  58.60   50
 15  \w   -178.00  -2.00   0.50    3.00    --  -90.00  10.00-150.00  352
 16  \w   -172.00 -94.00   0.50    3.00    --  -90.00  59.00  89.68  156
 17  \w    -84.00 -58.00   0.50    3.00    --  -90.00  59.00  89.68   52
 18  \w    -34.00  -8.00   0.50    3.00    --  -90.00  59.00  89.68   52
 19  \w   -178.00 -11.00   0.50    3.00    --  -90.00  49.00  30.00  334
 20  \w   -168.00-143.00   0.50    3.00    --  -90.00  59.00 145.68   50
 21  \w   -128.00-101.00   0.50    3.00    --  -90.00  59.00 145.68   54
 22  \w    -79.00 -53.00   0.50    3.00    --  -90.00  59.00 145.68   52
 23  \w   -165.00-110.00   0.50    3.00    --  -90.00  59.00  29.17  110
 24  \w   -173.00-148.00   0.50    3.00    --  -90.00  59.00 -17.95   50
 25  \w   -170.00-144.00   0.50    3.00    --  -90.00  10.00 -30.00   52
 26  \w   -178.00 -66.00   0.50    3.00    --  -90.00  59.00-159.92  224
;
_diffrn_measurement_device 'four-circle diffractometer'
_diffrn_measurement_device_details 'Rigaku, AFC12 \k goniometer'
_diffrn_measurement_device_type 'XtaLAB AFC11 (RCD3): quarter-chi single'
_diffrn_measurement_method '\w scans'
_diffrn_measurement_specimen_support 'MiTeGen MicroLoop'
_diffrn_orient_matrix_type 'CrysAlisPro convention (1999,Acta A55,543-557)'
_diffrn_orient_matrix_UB_11 -0.0700326000
_diffrn_orient_matrix_UB_12 0.0650717000
_diffrn_orient_matrix_UB_13 0.0097795000
_diffrn_orient_matrix_UB_21 -0.0423328000
_diffrn_orient_matrix_UB_22 -0.0161786000
_diffrn_orient_matrix_UB_23 -0.0689693000
_diffrn_orient_matrix_UB_31 -0.0850424000
_diffrn_orient_matrix_UB_32 -0.0827365000
_diffrn_orient_matrix_UB_33 0.0055285000
_diffrn_radiation_collimation 0.2
_diffrn_radiation_monochromator 'Confocal mirrors, VHF Varimax'
_diffrn_radiation_probe x-ray
_diffrn_radiation_type 'Cu K\a'
_diffrn_radiation_wavelength 1.54178
_diffrn_radiation_xray_symbol K-L~3~
_diffrn_reflns_av_R_equivalents 0.0948
_diffrn_reflns_av_unetI/netI 0.0778
_diffrn_reflns_Laue_measured_fraction_full 0.993
_diffrn_reflns_Laue_measured_fraction_max 0.975
_diffrn_reflns_limit_h_max 16
_diffrn_reflns_limit_h_min -16
_diffrn_reflns_limit_k_max 17
_diffrn_reflns_limit_k_min -18
_diffrn_reflns_limit_l_max 27
_diffrn_reflns_limit_l_min -27
_diffrn_reflns_number 74814
_diffrn_reflns_point_group_measured_fraction_full 0.993
_diffrn_reflns_point_group_measured_fraction_max 0.975
_diffrn_reflns_theta_full 67.679
_diffrn_reflns_theta_max 70.367
_diffrn_reflns_theta_min 3.055
_diffrn_source 'Rotating-anode X-ray tube'
_diffrn_source_current 55.0
_diffrn_source_power 2.475
_diffrn_source_target Mo
_diffrn_source_type 'Rigaku FRE+'
_diffrn_source_voltage 45.0
_exptl_absorpt_coefficient_mu 7.706
_exptl_absorpt_correction_T_max 1.00000
_exptl_absorpt_correction_T_min 0.82841
_exptl_absorpt_correction_type multi-scan
_exptl_absorpt_process_details
;
CrysAlisPro 1.171.41.89a (Rigaku Oxford Diffraction, 2020)
Empirical absorption correction using spherical harmonics,
implemented in SCALE3 ABSPACK scaling algorithm.
;
_exptl_crystal_colour colourless
_exptl_crystal_colour_primary colourless
_exptl_crystal_density_diffrn 1.365
_exptl_crystal_description plate
_exptl_crystal_F_000 1850
_exptl_crystal_size_max 0.04
_exptl_crystal_size_mid 0.04
_exptl_crystal_size_min 0.01
_refine_diff_density_max 1.897
_refine_diff_density_min -2.420
_refine_diff_density_rms 0.147
_refine_ls_extinction_method none
_refine_ls_goodness_of_fit_ref 1.228
_refine_ls_hydrogen_treatment mixed
_refine_ls_matrix_type full
_refine_ls_number_parameters 961
_refine_ls_number_reflns 16536
_refine_ls_number_restraints 902
_refine_ls_restrained_S_all 1.202
_refine_ls_R_factor_all 0.0963
_refine_ls_R_factor_gt 0.0795
_refine_ls_shift/su_max 0.001
_refine_ls_shift/su_mean 0.000
_refine_ls_structure_factor_coef Fsqd
_refine_ls_weighting_details 'w=1/[\s^2^(Fo^2^)+(0.0068P)^2^+35.4697P] where P=(Fo^2^+2Fc^2^)/3'
_refine_ls_weighting_scheme calc
_refine_ls_wR_factor_gt 0.1226
_refine_ls_wR_factor_ref 0.1279
_reflns_Friedel_coverage 0.000
_reflns_number_gt 14151
_reflns_number_total 16536
_reflns_threshold_expression 'I > 2\s(I)'
_cod_data_source_file d1dt02790e2.cif
_cod_data_source_block 1platon_sq
_cod_original_cell_volume 4439.47(14)
_cod_database_code 7708485
_shelx_shelxl_version_number 2018/3
_chemical_oxdiff_formula 'C44 H52 O4 Pb'
_chemical_oxdiff_usercomment Pb(4)
_shelx_space_group_comment
;
The symmetry employed for this shelxl refinement is uniquely defined
by the following loop, which should always be used as a source of
symmetry information in preference to the above space-group names.
They are only intended as comments.
;
_cell_oxdiff_angle_alpha 97.3001(15)
_cell_oxdiff_angle_beta 100.2859(17)
_cell_oxdiff_angle_gamma 102.8843(16)
_cell_oxdiff_length_a 13.7079(3)
_cell_oxdiff_length_b 15.0694(2)
_cell_oxdiff_length_c 22.7536(4)
_cell_oxdiff_measurement_reflns_used 14827
_cell_oxdiff_volume 4439.47(14)
_reflns_odcompleteness_completeness 99.11
_reflns_odcompleteness_iscentric 1
_reflns_odcompleteness_theta 68.13
_olex2_refinement_description
;
1. Fixed Uiso
 At 1.2 times of:
  All C(H) groups, All C(H,H) groups
 At 1.5 times of:
  All C(H,H,H) groups, All O(H) groups
2. Restrained distances
 H8-O8
 0.85 with sigma of 0.02
 H8-O5
 1.85 with sigma of 0.02
 C7-C10 \\sim C7-C10A
 with sigma of 0.02
3. Uiso/Uaniso restraints and constraints
Uanis(C17) \\sim Ueq, Uanis(C21) \\sim Ueq: with sigma of 0.002 and sigma for
terminal atoms of 0.004
Uanis(N2) \\sim Ueq, Uanis(C104) \\sim Ueq, Uanis(C103) \\sim Ueq: with sigma
of 0.005 and sigma for terminal atoms of 0.01
Uiso(N1) = Uiso(O1W)
Uiso(C10A) = Uiso(C10)
4. Rigid body (RIGU) restrains
 All non-hydrogen atoms
 with sigma for 1-2 distances of 0.004 and sigma for 1-3 distances of 0.004
5. Others
 Sof(C71B)=Sof(H71D)=Sof(H71E)=Sof(H71F)=Sof(C69B)=Sof(H69D)=Sof(H69E)=
 Sof(H69F)=Sof(C70B)=Sof(H70D)=Sof(H70E)=Sof(H70F)=1-FVAR(1)
 Sof(C69A)=Sof(H69A)=Sof(H69B)=Sof(H69C)=Sof(C70A)=Sof(H70A)=Sof(H70B)=
 Sof(H70C)=Sof(C71A)=Sof(H71A)=Sof(H71B)=Sof(H71C)=FVAR(1)
 Uiso(C69A)=Uiso(C70A)=Uiso(C71A)=Uiso(C71B)=Uiso(C69B)=Uiso(C70B)=FVAR(2)
 Sof(C10A)=Sof(H10G)=Sof(H10H)=Sof(H10I)=1-FVAR(3)
 Sof(C10)=Sof(H10A)=Sof(H10B)=Sof(H10C)=FVAR(3)
 Fixed Sof: N1(0.5) C96(0.5) H96A(0.5) H96B(0.5) H96C(0.5) C95(0.5) O1W(0.5)
 Fixed Uiso: H8(0.032)
6.a Secondary CH2 refined with riding coordinates:
 C11(H11A,H11B), C22(H22A,H22B), C33(H33A,H33B), C44(H44A,H44B), C61(H61A,
 H61B), C72(H72A,H72B), C83(H83A,H83B), C94(H94A,H94B)
6.b Me refined with riding coordinates:
 C8(H8A,H8B,H8C), C9(H9A,H9B,H9C), C19(H19A,H19B,H19C), C20(H20A,H20B,H20C),
 C21(H21A,H21B,H21C), C30(H30A,H30B,H30C), C31(H31A,H31B,H31C), C32(H32A,H32B,
 H32C), C41(H41A,H41B,H41C), C42(H42A,H42B,H42C), C43(H43A,H43B,H43C), C58(H58A,
 H58B,H58C), C59(H59A,H59B,H59C), C60(H60A,H60B,H60C), C69A(H69A,H69B,H69C),
 C70A(H70A,H70B,H70C), C71A(H71A,H71B,H71C), C71B(H71D,H71E,H71F), C69B(H69D,
 H69E,H69F), C70B(H70D,H70E,H70F), C80(H80A,H80B,H80C), C81(H81A,H81B,H81C),
 C82(H82A,H82B,H82C), C91(H91A,H91B,H91C), C92(H92A,H92B,H92C), C93(H93A,H93B,
 H93C)
6.c Me refined as rotating group:
 C10(H10A,H10B,H10C), C10A(H10G,H10H,H10I)
6.d Aromatic/amide H refined with riding coordinates:
 C3(H3), C5(H5), C14(H14), C16(H16), C25(H25), C27(H27), C36(H36), C38(H38),
 C53(H53), C55(H55), C64(H64), C66(H66), C75(H75), C77(H77), C86(H86), C88(H88)
6.e Tetrahedral OH refined with riding coordinates:
 O6(H6), O7(H7)
6.f Idealised Me refined as rotating group:
 C104(H10D,H10E,H10F), C106(H10J,H10K,H10L), C96(H96A,H96B,H96C)
;
_smtbx_masks_special_details
;
A solvent mask was calculated and 58 electrons were 
found in a volume of 446\%A^3^ in 4 voids per unit cell. 
This is consistent with the presence of 
2.5[CH3CN] per Asymmetric Unit 
which account for 58 electrons 
per unit cell.
;
_smtbx_masks_void_probe_radius 1.2
_smtbx_masks_void_truncation_radius 1.2
_olex2_submission_special_instructions 'No special instructions were received'
_oxdiff_exptl_absorpt_empirical_details
;
Empirical correction (ABSPACK) includes:
- Absorption correction using spherical harmonics
- Frame scaling
- Detector area scaling
;
_oxdiff_exptl_absorpt_empirical_full_max 1.715
_oxdiff_exptl_absorpt_empirical_full_min 0.670

loop_
_space_group_symop_operation_xyz
'x, y, z'
'-x, -y, -z'

loop_
_atom_site_label
_atom_site_type_symbol
_atom_site_fract_x
_atom_site_fract_y
_atom_site_fract_z
_atom_site_U_iso_or_equiv
_atom_site_adp_type
_atom_site_occupancy
_atom_site_site_symmetry_order
_atom_site_calc_flag
_atom_site_refinement_flags_posn
_atom_site_refinement_flags_adp
_atom_site_refinement_flags_occupancy
_atom_site_disorder_assembly
_atom_site_disorder_group
Pb1 Pb 0.48591(3) 0.78597(2) 0.65621(2) 0.02199(10) Uani 1 1 d . . . . .
Pb2 Pb 0.39866(3) 0.89017(2) 0.50371(2) 0.02102(10) Uani 1 1 d . . . . .
Li1 Li 0.3255(15) 0.5401(11) 0.6150(8) 0.042(4) Uani 1 1 d . . . . .
O1 O 0.3866(4) 0.8673(4) 0.6106(3) 0.0210(12) Uani 1 1 d . . . . .
O2 O 0.5281(4) 1.0089(4) 0.5608(3) 0.0232(13) Uani 1 1 d . . . . .
O3 O 0.5206(5) 0.8178(4) 0.4923(3) 0.0275(14) Uani 1 1 d . . . . .
O4 O 0.3627(5) 0.6646(4) 0.5994(3) 0.0301(15) Uani 1 1 d . . . . .
C1 C 0.3159(6) 0.9015(6) 0.6348(4) 0.0201(17) Uani 1 1 d . . . . .
C2 C 0.2204(6) 0.8424(6) 0.6351(4) 0.0220(18) Uani 1 1 d . . . . .
C3 C 0.1517(6) 0.8785(6) 0.6634(4) 0.026(2) Uani 1 1 d . . . . .
H3 H 0.087379 0.838830 0.663694 0.032 Uiso 1 1 calc R U . . .
C4 C 0.1739(7) 0.9702(6) 0.6911(5) 0.028(2) Uani 1 1 d . . . . .
C5 C 0.2662(7) 1.0272(6) 0.6872(4) 0.0255(19) Uani 1 1 d . . . . .
H5 H 0.281630 1.090755 0.704656 0.031 Uiso 1 1 calc R U . . .
C6 C 0.3367(6) 0.9960(6) 0.6592(4) 0.0192(17) Uani 1 1 d . . . . .
C7 C 0.0986(7) 1.0093(7) 0.7223(5) 0.039(2) Uani 1 1 d D . . . .
C8 C 0.1558(9) 1.0628(8) 0.7870(6) 0.057(3) Uani 1 1 d . . . . .
H8A H 0.182477 1.020417 0.810893 0.085 Uiso 1 1 calc R U . . .
H8B H 0.212727 1.113042 0.783573 0.085 Uiso 1 1 calc R U . . .
H8C H 0.108164 1.088655 0.806991 0.085 Uiso 1 1 calc R U . . .
C9 C 0.0118(8) 0.9340(8) 0.7329(6) 0.048(3) Uani 1 1 d . . . . .
H9A H 0.040001 0.885686 0.749193 0.072 Uiso 1 1 calc R U . . .
H9B H -0.023226 0.960864 0.761805 0.072 Uiso 1 1 calc R U . . .
H9C H -0.037055 0.907081 0.694334 0.072 Uiso 1 1 calc R U . . .
C10 C 0.0408(19) 1.056(2) 0.6770(12) 0.035(4) Uiso 0.50(4) 1 d D . P A 1
H10A H 0.089916 1.102950 0.663703 0.052 Uiso 0.50(4) 1 calc R U P A 1
H10B H -0.005038 1.085483 0.696427 0.052 Uiso 0.50(4) 1 calc R U P A 1
H10C H 0.000501 1.009684 0.641918 0.052 Uiso 0.50(4) 1 calc R U P A 1
C11 C 0.4336(6) 1.0661(6) 0.6545(4) 0.0204(18) Uani 1 1 d . . . . .
H11A H 0.424194 1.080353 0.612866 0.024 Uiso 1 1 calc R U . . .
H11B H 0.440789 1.123971 0.682682 0.024 Uiso 1 1 calc R U . . .
C12 C 0.5739(6) 1.0070(5) 0.6185(4) 0.0179(16) Uani 1 1 d . . . . .
C13 C 0.5319(6) 1.0367(5) 0.6681(4) 0.0175(16) Uani 1 1 d . . . . .
C14 C 0.5798(6) 1.0355(5) 0.7258(4) 0.0184(17) Uani 1 1 d . . . . .
H14 H 0.549789 1.054332 0.758314 0.022 Uiso 1 1 calc R U . . .
C15 C 0.6708(6) 1.0079(6) 0.7394(4) 0.0226(17) Uani 1 1 d . . . . .
C16 C 0.7097(6) 0.9779(6) 0.6899(4) 0.0222(17) Uani 1 1 d . . . . .
H16 H 0.772251 0.959770 0.697295 0.027 Uiso 1 1 calc R U . . .
C17 C 0.6610(6) 0.9735(5) 0.6304(4) 0.0157(16) Uani 1 1 d . U . . .
C18 C 0.7288(7) 1.0132(6) 0.8046(4) 0.0245(18) Uani 1 1 d . . . . .
C19 C 0.6667(8) 1.0358(8) 0.8513(4) 0.038(2) Uani 1 1 d . . . . .
H19A H 0.706330 1.038561 0.892138 0.058 Uiso 1 1 calc R U . . .
H19B H 0.651568 1.095754 0.847845 0.058 Uiso 1 1 calc R U . . .
H19C H 0.602481 0.987775 0.843856 0.058 Uiso 1 1 calc R U . . .
C20 C 0.8294(7) 1.0891(6) 0.8173(4) 0.031(2) Uani 1 1 d . . . . .
H20A H 0.870081 1.075450 0.787670 0.047 Uiso 1 1 calc R U . . .
H20B H 0.813918 1.148990 0.814179 0.047 Uiso 1 1 calc R U . . .
H20C H 0.868215 1.091316 0.858311 0.047 Uiso 1 1 calc R U . . .
C21 C 0.7553(7) 0.9187(6) 0.8118(4) 0.030(2) Uani 1 1 d . U . . .
H21A H 0.795176 0.903628 0.781951 0.045 Uiso 1 1 calc R U . . .
H21B H 0.795498 0.923350 0.852784 0.045 Uiso 1 1 calc R U . . .
H21C H 0.691784 0.869886 0.805180 0.045 Uiso 1 1 calc R U . . .
C22 C 0.7024(7) 0.9296(6) 0.5798(4) 0.0251(18) Uani 1 1 d . . . . .
H22A H 0.778228 0.948105 0.589845 0.030 Uiso 1 1 calc R U . . .
H22B H 0.678436 0.950597 0.541563 0.030 Uiso 1 1 calc R U . . .
C23 C 0.5697(7) 0.7762(6) 0.5332(4) 0.0263(19) Uani 1 1 d . . . . .
C24 C 0.6649(7) 0.8250(6) 0.5720(4) 0.0250(18) Uani 1 1 d . . . . .
C25 C 0.7205(6) 0.7779(6) 0.6083(4) 0.0238(18) Uani 1 1 d . . . . .
H25 H 0.785207 0.811172 0.632757 0.029 Uiso 1 1 calc R U . . .
C26 C 0.6864(6) 0.6855(6) 0.6107(4) 0.0240(18) Uani 1 1 d . . . . .
C27 C 0.5904(7) 0.6390(6) 0.5738(4) 0.029(2) Uani 1 1 d . . . . .
H27 H 0.563027 0.575959 0.575700 0.034 Uiso 1 1 calc R U . . .
C28 C 0.5333(7) 0.6820(6) 0.5343(4) 0.0245(19) Uani 1 1 d . . . . .
C29 C 0.7535(8) 0.6361(7) 0.6486(4) 0.034(2) Uani 1 1 d . . . . .
C30 C 0.6929(8) 0.5461(7) 0.6622(5) 0.044(3) Uani 1 1 d . . . . .
H30A H 0.739553 0.517479 0.686553 0.066 Uiso 1 1 calc R U . . .
H30B H 0.641596 0.559115 0.684760 0.066 Uiso 1 1 calc R U . . .
H30C H 0.658446 0.503936 0.624043 0.066 Uiso 1 1 calc R U . . .
C31 C 0.8074(7) 0.6981(6) 0.7101(4) 0.035(2) Uani 1 1 d . . . . .
H31A H 0.847499 0.756967 0.703385 0.053 Uiso 1 1 calc R U . . .
H31B H 0.755985 0.709601 0.732979 0.053 Uiso 1 1 calc R U . . .
H31C H 0.853088 0.667087 0.733180 0.053 Uiso 1 1 calc R U . . .
C32 C 0.8334(9) 0.6146(8) 0.6134(5) 0.053(3) Uani 1 1 d . . . . .
H32A H 0.872877 0.672094 0.604432 0.079 Uiso 1 1 calc R U . . .
H32B H 0.879694 0.585836 0.637960 0.079 Uiso 1 1 calc R U . . .
H32C H 0.798691 0.572207 0.575397 0.079 Uiso 1 1 calc R U . . .
C33 C 0.4341(7) 0.6253(6) 0.4926(4) 0.030(2) Uani 1 1 d . . . . .
H33A H 0.419118 0.562802 0.503436 0.036 Uiso 1 1 calc R U . . .
H33B H 0.445199 0.618135 0.450626 0.036 Uiso 1 1 calc R U . . .
C34 C 0.3085(7) 0.6806(6) 0.5473(4) 0.0239(18) Uani 1 1 d . . . . .
C35 C 0.3400(7) 0.6625(6) 0.4929(4) 0.0280(19) Uani 1 1 d . . . . .
C36 C 0.2820(7) 0.6737(6) 0.4392(4) 0.0245(18) Uani 1 1 d . . . . .
H36 H 0.303329 0.659441 0.402423 0.029 Uiso 1 1 calc R U . . .
C37 C 0.1928(7) 0.7052(5) 0.4372(4) 0.0230(17) Uani 1 1 d . . . . .
C38 C 0.1671(7) 0.7278(6) 0.4930(4) 0.0245(18) Uani 1 1 d . . . . .
H38 H 0.108873 0.752026 0.493331 0.029 Uiso 1 1 calc R U . . .
C39 C 0.2220(7) 0.7168(6) 0.5481(4) 0.0238(18) Uani 1 1 d . . . . .
C40 C 0.1334(7) 0.7194(6) 0.3766(4) 0.031(2) Uani 1 1 d . . . . .
C41 C 0.1876(8) 0.8105(7) 0.3610(5) 0.049(3) Uani 1 1 d . . . . .
H41A H 0.192598 0.861239 0.393843 0.073 Uiso 1 1 calc R U . . .
H41B H 0.256520 0.807884 0.356056 0.073 Uiso 1 1 calc R U . . .
H41C H 0.148490 0.820841 0.323183 0.073 Uiso 1 1 calc R U . . .
C42 C 0.1252(8) 0.6396(7) 0.3257(5) 0.040(2) Uani 1 1 d . . . . .
H42A H 0.090389 0.581289 0.336004 0.060 Uiso 1 1 calc R U . . .
H42B H 0.086021 0.649669 0.287775 0.060 Uiso 1 1 calc R U . . .
H42C H 0.194052 0.636711 0.320648 0.060 Uiso 1 1 calc R U . . .
C43 C 0.0231(8) 0.7241(7) 0.3800(5) 0.043(3) Uani 1 1 d . . . . .
H43A H -0.013656 0.666310 0.389980 0.065 Uiso 1 1 calc R U . . .
H43B H 0.025347 0.775939 0.411396 0.065 Uiso 1 1 calc R U . . .
H43C H -0.012459 0.733224 0.340697 0.065 Uiso 1 1 calc R U . . .
C44 C 0.1923(6) 0.7405(6) 0.6063(4) 0.0230(18) Uani 1 1 d . . . . .
H44A H 0.223915 0.706701 0.635772 0.028 Uiso 1 1 calc R U . . .
H44B H 0.117096 0.716955 0.599899 0.028 Uiso 1 1 calc R U . . .
O5 O 0.3537(5) 0.5595(4) 0.7060(3) 0.0342(15) Uani 1 1 d D . . . .
O6 O 0.1308(5) 0.5150(4) 0.6889(3) 0.0361(16) Uani 1 1 d . . . . .
H6 H 0.114888 0.470523 0.659833 0.054 Uiso 1 1 calc R U . . .
O7 O 0.2065(5) 0.6925(4) 0.7426(3) 0.0289(15) Uani 1 1 d . . . . .
H7 H 0.164612 0.641385 0.727607 0.043 Uiso 1 1 calc R U . . .
O8 O 0.3990(5) 0.7419(4) 0.7325(3) 0.0267(14) Uani 1 1 d D . . . .
C51 C 0.4061(8) 0.5116(7) 0.7429(4) 0.033(2) Uani 1 1 d . . . . .
C52 C 0.5065(8) 0.5506(7) 0.7733(5) 0.034(2) Uani 1 1 d . . . . .
C53 C 0.5605(8) 0.4950(7) 0.8043(5) 0.040(2) Uani 1 1 d . . . . .
H53 H 0.629751 0.520809 0.824868 0.047 Uiso 1 1 calc R U . . .
C54 C 0.5149(9) 0.4035(8) 0.8054(5) 0.043(2) Uani 1 1 d . . . . .
C55 C 0.4141(9) 0.3695(7) 0.7772(5) 0.044(3) Uani 1 1 d . . . . .
H55 H 0.381287 0.308190 0.780264 0.053 Uiso 1 1 calc R U . . .
C56 C 0.3567(8) 0.4190(7) 0.7445(5) 0.036(2) Uani 1 1 d . . . . .
C57 C 0.5806(11) 0.3455(9) 0.8374(6) 0.062(3) Uani 1 1 d . . . . .
C58 C 0.6649(12) 0.3340(12) 0.8025(8) 0.100(6) Uani 1 1 d . . . . .
H58A H 0.633152 0.302965 0.760739 0.150 Uiso 1 1 calc R U . . .
H58B H 0.708502 0.395006 0.802194 0.150 Uiso 1 1 calc R U . . .
H58C H 0.706495 0.296843 0.822450 0.150 Uiso 1 1 calc R U . . .
C59 C 0.6280(12) 0.3935(9) 0.9023(7) 0.079(4) Uani 1 1 d . . . . .
H59A H 0.670035 0.455355 0.902300 0.119 Uiso 1 1 calc R U . . .
H59B H 0.573646 0.398769 0.924179 0.119 Uiso 1 1 calc R U . . .
H59C H 0.671095 0.357395 0.922187 0.119 Uiso 1 1 calc R U . . .
C60 C 0.5155(11) 0.2490(8) 0.8389(6) 0.068(4) Uani 1 1 d . . . . .
H60A H 0.484054 0.216750 0.797385 0.102 Uiso 1 1 calc R U . . .
H60B H 0.559142 0.213702 0.859214 0.102 Uiso 1 1 calc R U . . .
H60C H 0.461693 0.255076 0.861206 0.102 Uiso 1 1 calc R U . . .
C61 C 0.2439(8) 0.3802(7) 0.7167(5) 0.038(2) Uani 1 1 d . . . . .
H61A H 0.227978 0.311853 0.709983 0.045 Uiso 1 1 calc R U . . .
H61B H 0.228164 0.399346 0.676754 0.045 Uiso 1 1 calc R U . . .
C62 C 0.1276(7) 0.4819(6) 0.7421(4) 0.0307(19) Uani 1 1 d . . . . .
C63 C 0.1767(8) 0.4130(7) 0.7568(5) 0.035(2) Uani 1 1 d . . . . .
C64 C 0.1645(8) 0.3768(7) 0.8082(5) 0.039(2) Uani 1 1 d . . . . .
H64 H 0.196039 0.328458 0.816966 0.047 Uiso 1 1 calc R U . . .
C65 C 0.1079(8) 0.4078(7) 0.8481(5) 0.039(2) Uani 1 1 d . . . . .
C66 C 0.0650(7) 0.4796(6) 0.8341(4) 0.032(2) Uani 1 1 d . . . . .
H66 H 0.028801 0.504411 0.861356 0.039 Uiso 1 1 calc R U . . .
C67 C 0.0730(7) 0.5168(6) 0.7816(4) 0.0303(19) Uani 1 1 d . . . . .
C68 C 0.0975(10) 0.3661(9) 0.9053(6) 0.055(3) Uani 1 1 d . . . . .
C69A C 0.2092(18) 0.3926(17) 0.9502(11) 0.062(3) Uiso 0.536(13) 1 d . U P B 1
H69A H 0.234026 0.459975 0.961174 0.093 Uiso 0.536(13) 1 calc R U P B 1
H69B H 0.204281 0.365925 0.987033 0.093 Uiso 0.536(13) 1 calc R U P B 1
H69C H 0.257104 0.367894 0.929754 0.093 Uiso 0.536(13) 1 calc R U P B 1
C70A C 0.062(2) 0.2650(18) 0.8897(12) 0.062(3) Uiso 0.536(13) 1 d . U P B 1
H70A H 0.106997 0.241439 0.865962 0.093 Uiso 0.536(13) 1 calc R U P B 1
H70B H 0.064415 0.238621 0.926945 0.093 Uiso 0.536(13) 1 calc R U P B 1
H70C H -0.008141 0.247540 0.865707 0.093 Uiso 0.536(13) 1 calc R U P B 1
C71A C 0.0336(19) 0.4082(18) 0.9416(12) 0.062(3) Uiso 0.536(13) 1 d . U P B 1
H71A H 0.060678 0.475494 0.950563 0.093 Uiso 0.536(13) 1 calc R U P B 1
H71B H -0.037236 0.392843 0.918357 0.093 Uiso 0.536(13) 1 calc R U P B 1
H71C H 0.035320 0.383924 0.979595 0.093 Uiso 0.536(13) 1 calc R U P B 1
C71B C -0.026(2) 0.346(2) 0.9078(13) 0.062(3) Uiso 0.464(13) 1 d . U P B 2
H71D H -0.067231 0.302810 0.871452 0.093 Uiso 0.464(13) 1 calc R U P B 2
H71E H -0.037164 0.319610 0.943970 0.093 Uiso 0.464(13) 1 calc R U P B 2
H71F H -0.047045 0.404448 0.909524 0.093 Uiso 0.464(13) 1 calc R U P B 2
C69B C 0.149(2) 0.430(2) 0.9603(13) 0.062(3) Uiso 0.464(13) 1 d . U P B 2
H69D H 0.134096 0.490032 0.957926 0.093 Uiso 0.464(13) 1 calc R U P B 2
H69E H 0.126144 0.406119 0.994917 0.093 Uiso 0.464(13) 1 calc R U P B 2
H69F H 0.223503 0.437186 0.965666 0.093 Uiso 0.464(13) 1 calc R U P B 2
C70B C 0.114(2) 0.269(2) 0.9022(14) 0.062(3) Uiso 0.464(13) 1 d . U P B 2
H70D H 0.075703 0.230701 0.863176 0.093 Uiso 0.464(13) 1 calc R U P B 2
H70E H 0.187146 0.271973 0.906015 0.093 Uiso 0.464(13) 1 calc R U P B 2
H70F H 0.089786 0.240907 0.935266 0.093 Uiso 0.464(13) 1 calc R U P B 2
C72 C 0.0223(7) 0.5942(6) 0.7680(4) 0.031(2) Uani 1 1 d . . . . .
H72A H 0.012807 0.595815 0.724053 0.038 Uiso 1 1 calc R U . . .
H72B H -0.046429 0.580114 0.777810 0.038 Uiso 1 1 calc R U . . .
C73 C 0.1744(7) 0.7350(6) 0.7901(4) 0.0248(18) Uani 1 1 d . . . . .
C74 C 0.0817(6) 0.6882(6) 0.8024(4) 0.0250(18) Uani 1 1 d . . . . .
C75 C 0.0456(7) 0.7328(7) 0.8491(4) 0.030(2) Uani 1 1 d . . . . .
H75 H -0.017806 0.703052 0.857599 0.036 Uiso 1 1 calc R U . . .
C76 C 0.0985(7) 0.8177(7) 0.8829(4) 0.031(2) Uani 1 1 d . . . . .
C77 C 0.1917(7) 0.8601(6) 0.8695(4) 0.0287(19) Uani 1 1 d . . . . .
H77 H 0.230334 0.917969 0.893072 0.034 Uiso 1 1 calc R U . . .
C78 C 0.2295(6) 0.8205(6) 0.8227(4) 0.0237(18) Uani 1 1 d . . . . .
C79 C 0.0573(8) 0.8672(7) 0.9331(5) 0.037(2) Uani 1 1 d . . . . .
C80 C 0.1349(9) 0.8823(8) 0.9938(5) 0.046(3) Uani 1 1 d . . . . .
H80A H 0.142902 0.822441 1.003390 0.069 Uiso 1 1 calc R U . . .
H80B H 0.201162 0.920149 0.990491 0.069 Uiso 1 1 calc R U . . .
H80C H 0.109865 0.914098 1.026101 0.069 Uiso 1 1 calc R U . . .
C81 C -0.0465(8) 0.8109(8) 0.9402(5) 0.049(3) Uani 1 1 d . . . . .
H81A H -0.039833 0.750729 0.949940 0.073 Uiso 1 1 calc R U . . .
H81B H -0.068969 0.844334 0.972925 0.073 Uiso 1 1 calc R U . . .
H81C H -0.097069 0.801594 0.902146 0.073 Uiso 1 1 calc R U . . .
C82 C 0.0445(8) 0.9599(7) 0.9180(5) 0.040(2) Uani 1 1 d . . . . .
H82A H 0.110256 0.996950 0.913299 0.060 Uiso 1 1 calc R U . . .
H82B H -0.006484 0.949834 0.880089 0.060 Uiso 1 1 calc R U . . .
H82C H 0.021616 0.992573 0.950868 0.060 Uiso 1 1 calc R U . . .
C83 C 0.3316(7) 0.8688(6) 0.8100(4) 0.0270(19) Uani 1 1 d . . . . .
H83A H 0.323871 0.866638 0.765661 0.032 Uiso 1 1 calc R U . . .
H83B H 0.349741 0.934528 0.829461 0.032 Uiso 1 1 calc R U . . .
C84 C 0.4487(6) 0.7639(6) 0.7918(4) 0.0243(18) Uani 1 1 d . . . . .
C85 C 0.4184(7) 0.8261(6) 0.8325(4) 0.0260(18) Uani 1 1 d . . . . .
C86 C 0.4664(7) 0.8444(6) 0.8932(4) 0.0272(19) Uani 1 1 d . . . . .
H86 H 0.445562 0.886228 0.920273 0.033 Uiso 1 1 calc R U . . .
C87 C 0.5438(7) 0.8041(7) 0.9165(4) 0.032(2) Uani 1 1 d . . . . .
C88 C 0.5705(7) 0.7430(7) 0.8752(4) 0.030(2) Uani 1 1 d . . . . .
H88 H 0.622108 0.714138 0.890692 0.036 Uiso 1 1 calc R U . . .
C89 C 0.5293(7) 0.7202(6) 0.8139(4) 0.0254(18) Uani 1 1 d . . . . .
C90 C 0.5958(8) 0.8228(8) 0.9838(5) 0.040(2) Uani 1 1 d . . . . .
C91 C 0.5610(11) 0.8940(9) 1.0208(5) 0.068(4) Uani 1 1 d . . . . .
H91A H 0.596620 0.903162 1.063264 0.101 Uiso 1 1 calc R U . . .
H91B H 0.576562 0.952480 1.005575 0.101 Uiso 1 1 calc R U . . .
H91C H 0.486964 0.873210 1.017667 0.101 Uiso 1 1 calc R U . . .
C92 C 0.7132(8) 0.8506(9) 0.9902(6) 0.061(3) Uani 1 1 d . . . . .
H92A H 0.734049 0.802781 0.965618 0.091 Uiso 1 1 calc R U . . .
H92B H 0.733097 0.909592 0.976303 0.091 Uiso 1 1 calc R U . . .
H92C H 0.746958 0.856964 1.032872 0.091 Uiso 1 1 calc R U . . .
C93 C 0.5717(9) 0.7314(8) 1.0088(5) 0.053(3) Uani 1 1 d . . . . .
H93A H 0.594296 0.684085 0.984811 0.080 Uiso 1 1 calc R U . . .
H93B H 0.607800 0.741395 1.051228 0.080 Uiso 1 1 calc R U . . .
H93C H 0.497760 0.710724 1.006024 0.080 Uiso 1 1 calc R U . . .
C94 C 0.5613(8) 0.6498(7) 0.7733(4) 0.031(2) Uani 1 1 d . . . . .
H94A H 0.635970 0.657375 0.786398 0.037 Uiso 1 1 calc R U . . .
H94B H 0.548014 0.662218 0.731266 0.037 Uiso 1 1 calc R U . . .
N2 N 0.3946(8) 0.4411(7) 0.5968(5) 0.062(3) Uani 1 1 d . U . . .
C103 C 0.4125(13) 0.3754(12) 0.6121(8) 0.087(4) Uani 1 1 d . U . . .
C104 C 0.4433(14) 0.2901(10) 0.6250(8) 0.092(5) Uani 1 1 d . U . . .
H10D H 0.381997 0.239248 0.619520 0.138 Uiso 1 1 calc R U . . .
H10E H 0.482359 0.300766 0.666874 0.138 Uiso 1 1 calc R U . . .
H10F H 0.485970 0.273995 0.597084 0.138 Uiso 1 1 calc R U . . .
N3 N 0.2458(13) 0.6830(12) 0.9684(7) 0.115(6) Uani 1 1 d . . . . .
C105 C 0.2796(12) 0.6503(11) 0.9299(7) 0.073(4) Uani 1 1 d . . . . .
C106 C 0.3236(8) 0.6072(8) 0.8840(6) 0.050(3) Uani 1 1 d . . . . .
H10J H 0.373935 0.654585 0.871897 0.075 Uiso 1 1 calc R U . . .
H10K H 0.269212 0.575744 0.848564 0.075 Uiso 1 1 calc R U . . .
H10L H 0.357356 0.562042 0.900471 0.075 Uiso 1 1 calc R U . . .
H8 H 0.380(7) 0.6848(11) 0.733(3) 0.032 Uiso 1 1 d D U . . .
N1 N 0.1764(17) 0.4890(15) 0.5632(10) 0.046(3) Uiso 0.5 1 d . . P C -2
C96 C -0.006(3) 0.503(3) 0.5145(13) 0.068(8) Uiso 0.5 1 d . . P C -2
H96A H -0.022384 0.497734 0.470274 0.102 Uiso 0.5 1 calc R U P C -2
H96B H -0.006976 0.564967 0.533408 0.102 Uiso 0.5 1 calc R U P C -2
H96C H -0.056730 0.456583 0.526980 0.102 Uiso 0.5 1 calc R U P C -2
C95 C 0.1008(19) 0.4875(17) 0.5346(12) 0.054(6) Uiso 0.5 1 d . . P C -2
O1W O 0.1898(13) 0.4755(12) 0.5824(8) 0.046(3) Uiso 0.5 1 d . . P C 2
C10A C 0.067(2) 1.0891(17) 0.6971(13) 0.035(4) Uiso 0.50(4) 1 d D . P A 2
H10G H 0.128717 1.137784 0.698108 0.052 Uiso 0.50(4) 1 calc R U P A 2
H10H H 0.024300 1.113575 0.721695 0.052 Uiso 0.50(4) 1 calc R U P A 2
H10I H 0.028818 1.067681 0.655152 0.052 Uiso 0.50(4) 1 calc R U P A 2

loop_
_atom_site_aniso_label
_atom_site_aniso_U_11
_atom_site_aniso_U_22
_atom_site_aniso_U_33
_atom_site_aniso_U_23
_atom_site_aniso_U_13
_atom_site_aniso_U_12
Pb1 0.02155(19) 0.01932(19) 0.0253(2) 0.00569(15) 0.00210(15) 0.00686(15)
Pb2 0.01957(19) 0.01678(18) 0.0242(2) 0.00532(15) -0.00049(15) 0.00246(14)
Li1 0.069(12) 0.016(7) 0.035(7) 0.000(6) 0.003(8) 0.007(7)
O1 0.020(3) 0.017(3) 0.026(3) 0.005(2) 0.004(2) 0.004(2)
O2 0.023(3) 0.021(3) 0.023(3) 0.011(3) 0.000(2) 0.002(3)
O3 0.029(3) 0.028(3) 0.026(3) 0.006(3) -0.002(3) 0.013(3)
O4 0.033(4) 0.020(3) 0.035(3) 0.011(3) -0.005(3) 0.008(3)
C1 0.016(4) 0.019(4) 0.024(5) 0.004(3) -0.001(3) 0.005(3)
C2 0.014(4) 0.018(4) 0.031(5) 0.005(3) -0.006(3) 0.006(3)
C3 0.014(4) 0.023(4) 0.047(6) 0.013(4) 0.005(4) 0.013(3)
C4 0.024(4) 0.025(4) 0.045(6) 0.013(4) 0.014(4) 0.015(3)
C5 0.025(4) 0.024(4) 0.033(5) 0.012(4) 0.008(4) 0.011(3)
C6 0.014(4) 0.020(4) 0.022(4) 0.003(3) -0.001(3) 0.004(3)
C7 0.030(5) 0.042(6) 0.064(6) 0.021(5) 0.027(5) 0.027(4)
C8 0.058(7) 0.048(7) 0.075(7) 0.005(6) 0.040(6) 0.019(6)
C9 0.029(5) 0.064(7) 0.063(8) 0.019(6) 0.023(5) 0.024(5)
C11 0.025(4) 0.013(4) 0.023(5) 0.000(3) 0.005(3) 0.004(3)
C12 0.015(4) 0.013(4) 0.020(4) -0.002(3) -0.005(3) 0.003(3)
C13 0.021(4) 0.011(4) 0.024(4) 0.009(3) 0.008(3) 0.006(3)
C14 0.021(4) 0.014(4) 0.023(4) 0.006(3) 0.007(3) 0.004(3)
C15 0.016(4) 0.023(5) 0.024(4) 0.003(3) -0.003(3) 0.002(3)
C16 0.017(4) 0.020(4) 0.029(4) 0.003(4) 0.004(3) 0.003(3)
C17 0.015(2) 0.012(2) 0.016(2) -0.0020(17) -0.0001(16) 0.0004(17)
C18 0.025(4) 0.023(4) 0.022(4) 0.008(4) -0.004(3) 0.002(3)
C19 0.033(5) 0.053(7) 0.025(5) 0.005(5) 0.000(4) 0.007(5)
C20 0.029(5) 0.031(5) 0.024(5) 0.005(4) -0.008(4) -0.001(4)
C21 0.031(3) 0.029(3) 0.026(3) 0.017(3) -0.005(3) 0.002(3)
C22 0.019(4) 0.036(4) 0.020(4) 0.007(4) -0.003(3) 0.011(4)
C23 0.030(4) 0.029(4) 0.020(5) 0.002(3) 0.000(3) 0.015(3)
C24 0.024(4) 0.027(4) 0.029(5) 0.005(3) 0.006(3) 0.017(3)
C25 0.017(4) 0.027(4) 0.024(5) -0.003(4) -0.002(3) 0.009(3)
C26 0.023(4) 0.027(4) 0.025(5) -0.001(3) 0.000(3) 0.019(3)
C27 0.031(4) 0.023(5) 0.030(5) 0.000(4) -0.001(4) 0.013(4)
C28 0.027(4) 0.020(4) 0.028(5) -0.002(3) 0.000(3) 0.017(3)
C29 0.045(6) 0.034(5) 0.027(5) -0.001(4) -0.003(4) 0.028(4)
C30 0.056(7) 0.029(5) 0.044(7) 0.000(4) -0.012(5) 0.024(4)
C31 0.033(5) 0.030(5) 0.038(5) 0.008(4) -0.015(4) 0.014(4)
C32 0.060(7) 0.069(8) 0.048(7) 0.013(6) 0.006(5) 0.059(7)
C33 0.038(5) 0.023(5) 0.028(5) 0.002(4) 0.000(4) 0.012(4)
C34 0.023(4) 0.014(4) 0.027(4) 0.001(3) -0.006(3) -0.001(3)
C35 0.029(4) 0.018(5) 0.032(4) -0.003(4) -0.005(3) 0.010(4)
C36 0.030(4) 0.013(4) 0.030(4) 0.002(4) 0.004(3) 0.008(4)
C37 0.026(4) 0.009(4) 0.025(4) -0.003(3) -0.007(3) 0.000(3)
C38 0.027(5) 0.012(4) 0.033(4) 0.003(4) 0.001(3) 0.007(4)
C39 0.030(4) 0.011(4) 0.031(4) 0.007(3) 0.005(3) 0.007(3)
C40 0.030(5) 0.020(4) 0.036(5) 0.006(4) -0.006(4) 0.006(4)
C41 0.046(6) 0.039(6) 0.046(7) 0.022(5) -0.017(5) -0.007(5)
C42 0.041(6) 0.038(5) 0.032(5) -0.003(4) -0.011(5) 0.011(5)
C43 0.038(5) 0.042(6) 0.048(7) 0.009(5) -0.005(5) 0.018(5)
C44 0.020(4) 0.018(4) 0.029(4) 0.007(3) 0.000(4) 0.004(3)
O5 0.038(4) 0.031(4) 0.040(4) 0.016(3) 0.010(3) 0.012(3)
O6 0.044(4) 0.029(4) 0.031(4) 0.001(3) 0.004(3) 0.007(3)
O7 0.031(4) 0.022(3) 0.030(4) 0.001(3) 0.005(3) 0.003(3)
O8 0.025(3) 0.021(3) 0.033(3) 0.004(3) 0.000(3) 0.008(3)
C51 0.046(5) 0.029(4) 0.031(5) 0.006(4) 0.012(4) 0.021(4)
C52 0.043(5) 0.035(5) 0.035(6) 0.017(4) 0.014(4) 0.022(4)
C53 0.043(6) 0.047(5) 0.043(6) 0.019(5) 0.014(5) 0.030(4)
C54 0.058(5) 0.047(5) 0.047(6) 0.026(5) 0.029(5) 0.035(5)
C55 0.063(5) 0.034(6) 0.051(7) 0.021(5) 0.024(5) 0.027(5)
C56 0.051(5) 0.027(4) 0.036(6) 0.005(4) 0.016(4) 0.018(4)
C57 0.077(8) 0.061(7) 0.068(7) 0.036(6) 0.015(6) 0.044(6)
C58 0.100(11) 0.144(15) 0.120(12) 0.089(12) 0.048(10) 0.104(11)
C59 0.104(12) 0.061(8) 0.079(8) 0.035(7) 0.000(7) 0.035(8)
C60 0.117(11) 0.049(6) 0.062(9) 0.027(6) 0.027(8) 0.052(6)
C61 0.052(5) 0.019(5) 0.045(6) 0.010(4) 0.015(4) 0.009(4)
C62 0.032(5) 0.020(5) 0.032(5) -0.002(4) 0.001(4) -0.002(4)
C63 0.036(5) 0.026(5) 0.038(5) 0.003(4) 0.004(4) 0.001(4)
C64 0.049(6) 0.023(5) 0.047(6) 0.014(4) 0.010(5) 0.009(4)
C65 0.045(6) 0.028(5) 0.035(5) 0.004(4) -0.003(4) 0.003(4)
C66 0.034(5) 0.027(5) 0.030(5) 0.001(4) 0.003(4) 0.002(4)
C67 0.025(5) 0.026(5) 0.030(5) -0.001(4) -0.006(4) 0.000(4)
C68 0.078(9) 0.049(7) 0.045(7) 0.014(6) 0.018(6) 0.026(7)
C72 0.028(5) 0.029(4) 0.034(5) 0.006(4) 0.001(4) 0.004(3)
C73 0.023(4) 0.028(4) 0.024(4) 0.004(3) -0.001(3) 0.015(3)
C74 0.018(4) 0.030(4) 0.025(4) 0.004(3) -0.007(3) 0.012(3)
C75 0.020(4) 0.037(5) 0.034(5) 0.006(4) 0.004(4) 0.011(4)
C76 0.034(5) 0.033(5) 0.031(5) 0.008(4) 0.006(4) 0.017(4)
C77 0.032(5) 0.023(5) 0.029(5) 0.003(4) -0.001(4) 0.010(4)
C78 0.022(4) 0.022(4) 0.028(5) 0.008(3) -0.001(3) 0.011(3)
C79 0.040(5) 0.045(6) 0.030(5) 0.003(4) 0.009(4) 0.019(4)
C80 0.053(6) 0.053(7) 0.035(5) 0.002(5) 0.008(5) 0.025(6)
C81 0.051(6) 0.060(7) 0.041(7) 0.004(6) 0.021(5) 0.021(5)
C82 0.043(6) 0.047(6) 0.032(6) 0.000(5) 0.008(5) 0.023(5)
C83 0.028(4) 0.026(5) 0.028(5) 0.003(4) 0.004(4) 0.012(4)
C84 0.016(4) 0.025(5) 0.033(4) 0.009(3) 0.007(3) 0.002(3)
C85 0.026(4) 0.021(4) 0.033(4) 0.008(4) 0.005(3) 0.008(4)
C86 0.024(4) 0.026(5) 0.032(4) 0.010(4) 0.007(4) 0.005(4)
C87 0.025(5) 0.035(5) 0.035(4) 0.010(4) 0.005(4) 0.008(4)
C88 0.025(5) 0.037(5) 0.032(4) 0.015(4) 0.008(4) 0.012(4)
C89 0.024(4) 0.027(4) 0.028(4) 0.014(3) 0.011(3) 0.004(4)
C90 0.031(5) 0.049(6) 0.034(5) 0.009(4) -0.004(4) 0.006(5)
C91 0.079(9) 0.080(9) 0.040(7) -0.002(6) -0.013(6) 0.040(8)
C92 0.040(5) 0.057(8) 0.079(10) 0.021(7) 0.005(6) 0.002(5)
C93 0.057(7) 0.064(7) 0.037(7) 0.019(6) 0.001(6) 0.013(6)
C94 0.039(5) 0.039(5) 0.029(5) 0.015(4) 0.026(4) 0.021(4)
N2 0.071(5) 0.050(4) 0.071(5) 0.011(3) 0.023(4) 0.025(4)
C103 0.098(6) 0.078(5) 0.091(6) 0.022(4) 0.019(4) 0.035(4)
C104 0.131(9) 0.069(7) 0.092(9) 0.026(6) 0.028(7) 0.048(7)
N3 0.157(15) 0.144(14) 0.081(10) 0.039(10) 0.035(10) 0.093(12)
C105 0.086(11) 0.079(11) 0.061(9) 0.024(8) 0.009(7) 0.032(8)
C106 0.038(6) 0.046(7) 0.061(8) 0.018(6) 0.006(5) -0.002(5)

loop_
_atom_type_symbol
_atom_type_description
_atom_type_scat_dispersion_real
_atom_type_scat_dispersion_imag
_atom_type_scat_source
C C 0.0181 0.0091 'International Tables Vol C Tables 4.2.6.8 and 6.1.1.4'
H H 0.0000 0.0000 'International Tables Vol C Tables 4.2.6.8 and 6.1.1.4'
Li Li 0.0008 0.0003 'International Tables Vol C Tables 4.2.6.8 and 6.1.1.4'
N N 0.0311 0.0180 'International Tables Vol C Tables 4.2.6.8 and 6.1.1.4'
O O 0.0492 0.0322 'International Tables Vol C Tables 4.2.6.8 and 6.1.1.4'
Pb Pb -4.0753 8.5060 'International Tables Vol C Tables 4.2.6.8 and 6.1.1.4'

loop_
_geom_angle_atom_site_label_1
_geom_angle_atom_site_label_2
_geom_angle_atom_site_label_3
_geom_angle
_geom_angle_site_symmetry_1
_geom_angle_site_symmetry_3
_geom_angle_publ_flag
O1 Pb1 O4 82.7(2) . . ?
O1 Pb1 O8 101.3(2) . . ?
O4 Pb1 O8 81.5(2) . . ?
O2 Pb2 O1 146.95(19) 2_676 . ?
O2 Pb2 O1 77.74(19) . . ?
O2 Pb2 O2 69.9(2) . 2_676 ?
O3 Pb2 O1 98.7(2) . . ?
O3 Pb2 O2 85.7(2) . 2_676 ?
O3 Pb2 O2 85.8(2) . . ?
O4 Li1 O5 102.4(8) . . ?
O4 Li1 N2 126.5(11) . . ?
O4 Li1 N1 102.9(10) . . ?
O5 Li1 N1 121.2(12) . . ?
N2 Li1 O5 101.2(9) . . ?
N2 Li1 N1 104.5(10) . . ?
O1W Li1 O4 115.4(11) . . ?
O1W Li1 O5 110.5(11) . . ?
O1W Li1 N2 99.7(10) . . ?
O1W Li1 N1 13.9(8) . . ?
Pb1 O1 Pb2 117.9(2) . . ?
C1 O1 Pb1 124.8(5) . . ?
C1 O1 Pb2 117.1(5) . . ?
Pb2 O2 Pb2 110.1(2) . 2_676 ?
C12 O2 Pb2 124.8(5) . 2_676 ?
C12 O2 Pb2 122.7(5) . . ?
C23 O3 Pb2 127.5(5) . . ?
Li1 O4 Pb1 128.0(6) . . ?
C34 O4 Pb1 116.4(5) . . ?
C34 O4 Li1 115.6(8) . . ?
O1 C1 C2 120.2(7) . . ?
O1 C1 C6 120.5(7) . . ?
C6 C1 C2 119.3(8) . . ?
C1 C2 C44 121.2(8) . . ?
C3 C2 C1 118.7(8) . . ?
C3 C2 C44 120.1(8) . . ?
C2 C3 H3 118.8 . . ?
C4 C3 C2 122.4(8) . . ?
C4 C3 H3 118.8 . . ?
C3 C4 C5 117.2(8) . . ?
C3 C4 C7 122.2(8) . . ?
C5 C4 C7 120.5(8) . . ?
C4 C5 H5 118.4 . . ?
C6 C5 C4 123.1(9) . . ?
C6 C5 H5 118.4 . . ?
C1 C6 C11 122.3(7) . . ?
C5 C6 C1 119.0(8) . . ?
C5 C6 C11 118.8(7) . . ?
C4 C7 C8 109.1(8) . . ?
C9 C7 C4 112.8(8) . . ?
C9 C7 C8 105.1(9) . . ?
C10 C7 C4 107.2(12) . . ?
C10 C7 C8 120.9(15) . . ?
C10 C7 C9 101.7(13) . . ?
C10A C7 C4 114.5(11) . . ?
C10A C7 C8 97.7(15) . . ?
C10A C7 C9 115.9(12) . . ?
C7 C8 H8A 109.5 . . ?
C7 C8 H8B 109.5 . . ?
C7 C8 H8C 109.5 . . ?
H8A C8 H8B 109.5 . . ?
H8A C8 H8C 109.5 . . ?
H8B C8 H8C 109.5 . . ?
C7 C9 H9A 109.5 . . ?
C7 C9 H9B 109.5 . . ?
C7 C9 H9C 109.5 . . ?
H9A C9 H9B 109.5 . . ?
H9A C9 H9C 109.5 . . ?
H9B C9 H9C 109.5 . . ?
C7 C10 H10A 109.5 . . ?
C7 C10 H10B 109.5 . . ?
C7 C10 H10C 109.5 . . ?
H10A C10 H10B 109.5 . . ?
H10A C10 H10C 109.5 . . ?
H10B C10 H10C 109.5 . . ?
C6 C11 H11A 108.3 . . ?
C6 C11 H11B 108.3 . . ?
H11A C11 H11B 107.4 . . ?
C13 C11 C6 116.0(7) . . ?
C13 C11 H11A 108.3 . . ?
C13 C11 H11B 108.3 . . ?
O2 C12 C13 120.5(7) . . ?
O2 C12 C17 120.9(8) . . ?
C17 C12 C13 118.6(8) . . ?
C12 C13 C11 118.2(7) . . ?
C14 C13 C11 122.1(8) . . ?
C14 C13 C12 119.7(8) . . ?
C13 C14 H14 118.5 . . ?
C13 C14 C15 123.0(8) . . ?
C15 C14 H14 118.5 . . ?
C14 C15 C16 116.2(8) . . ?
C14 C15 C18 123.0(8) . . ?
C16 C15 C18 120.8(8) . . ?
C15 C16 H16 118.6 . . ?
C17 C16 C15 122.7(8) . . ?
C17 C16 H16 118.6 . . ?
C12 C17 C22 121.7(7) . . ?
C16 C17 C12 119.6(8) . . ?
C16 C17 C22 118.7(7) . . ?
C15 C18 C20 108.9(7) . . ?
C15 C18 C21 109.7(7) . . ?
C19 C18 C15 112.1(7) . . ?
C19 C18 C20 108.6(8) . . ?
C19 C18 C21 109.0(8) . . ?
C20 C18 C21 108.6(7) . . ?
C18 C19 H19A 109.5 . . ?
C18 C19 H19B 109.5 . . ?
C18 C19 H19C 109.5 . . ?
H19A C19 H19B 109.5 . . ?
H19A C19 H19C 109.5 . . ?
H19B C19 H19C 109.5 . . ?
C18 C20 H20A 109.5 . . ?
C18 C20 H20B 109.5 . . ?
C18 C20 H20C 109.5 . . ?
H20A C20 H20B 109.5 . . ?
H20A C20 H20C 109.5 . . ?
H20B C20 H20C 109.5 . . ?
C18 C21 H21A 109.5 . . ?
C18 C21 H21B 109.5 . . ?
C18 C21 H21C 109.5 . . ?
H21A C21 H21B 109.5 . . ?
H21A C21 H21C 109.5 . . ?
H21B C21 H21C 109.5 . . ?
C17 C22 H22A 109.9 . . ?
C17 C22 H22B 109.9 . . ?
C17 C22 C24 108.8(7) . . ?
H22A C22 H22B 108.3 . . ?
C24 C22 H22A 109.9 . . ?
C24 C22 H22B 109.9 . . ?
O3 C23 C24 120.3(8) . . ?
O3 C23 C28 120.8(8) . . ?
C28 C23 C24 118.6(8) . . ?
C23 C24 C22 121.5(8) . . ?
C25 C24 C22 118.7(8) . . ?
C25 C24 C23 119.5(8) . . ?
C24 C25 H25 118.3 . . ?
C26 C25 C24 123.3(8) . . ?
C26 C25 H25 118.3 . . ?
C25 C26 C27 116.4(8) . . ?
C25 C26 C29 121.0(8) . . ?
C27 C26 C29 122.5(8) . . ?
C26 C27 H27 118.7 . . ?
C28 C27 C26 122.6(9) . . ?
C28 C27 H27 118.7 . . ?
C23 C28 C27 119.5(8) . . ?
C23 C28 C33 121.1(8) . . ?
C27 C28 C33 119.3(8) . . ?
C26 C29 C31 110.2(7) . . ?
C26 C29 C32 108.1(8) . . ?
C30 C29 C26 112.9(8) . . ?
C30 C29 C31 106.8(8) . . ?
C30 C29 C32 108.8(8) . . ?
C32 C29 C31 109.9(9) . . ?
C29 C30 H30A 109.5 . . ?
C29 C30 H30B 109.5 . . ?
C29 C30 H30C 109.5 . . ?
H30A C30 H30B 109.5 . . ?
H30A C30 H30C 109.5 . . ?
H30B C30 H30C 109.5 . . ?
C29 C31 H31A 109.5 . . ?
C29 C31 H31B 109.5 . . ?
C29 C31 H31C 109.5 . . ?
H31A C31 H31B 109.5 . . ?
H31A C31 H31C 109.5 . . ?
H31B C31 H31C 109.5 . . ?
C29 C32 H32A 109.5 . . ?
C29 C32 H32B 109.5 . . ?
C29 C32 H32C 109.5 . . ?
H32A C32 H32B 109.5 . . ?
H32A C32 H32C 109.5 . . ?
H32B C32 H32C 109.5 . . ?
C28 C33 H33A 108.0 . . ?
C28 C33 H33B 108.0 . . ?
C28 C33 C35 117.0(8) . . ?
H33A C33 H33B 107.3 . . ?
C35 C33 H33A 108.0 . . ?
C35 C33 H33B 108.0 . . ?
O4 C34 C35 119.4(8) . . ?
O4 C34 C39 120.6(8) . . ?
C35 C34 C39 120.0(8) . . ?
C34 C35 C33 119.7(8) . . ?
C36 C35 C33 120.5(9) . . ?
C36 C35 C34 119.7(8) . . ?
C35 C36 H36 118.8 . . ?
C35 C36 C37 122.4(9) . . ?
C37 C36 H36 118.8 . . ?
C36 C37 C40 120.2(8) . . ?
C38 C37 C36 116.1(8) . . ?
C38 C37 C40 123.6(8) . . ?
C37 C38 H38 118.1 . . ?
C39 C38 C37 123.7(8) . . ?
C39 C38 H38 118.1 . . ?
C34 C39 C44 119.7(8) . . ?
C38 C39 C34 117.9(9) . . ?
C38 C39 C44 122.4(8) . . ?
C37 C40 C43 111.7(8) . . ?
C41 C40 C37 109.3(7) . . ?
C41 C40 C42 109.9(9) . . ?
C41 C40 C43 107.7(8) . . ?
C42 C40 C37 111.1(7) . . ?
C42 C40 C43 107.2(8) . . ?
C40 C41 H41A 109.5 . . ?
C40 C41 H41B 109.5 . . ?
C40 C41 H41C 109.5 . . ?
H41A C41 H41B 109.5 . . ?
H41A C41 H41C 109.5 . . ?
H41B C41 H41C 109.5 . . ?
C40 C42 H42A 109.5 . . ?
C40 C42 H42B 109.5 . . ?
C40 C42 H42C 109.5 . . ?
H42A C42 H42B 109.5 . . ?
H42A C42 H42C 109.5 . . ?
H42B C42 H42C 109.5 . . ?
C40 C43 H43A 109.5 . . ?
C40 C43 H43B 109.5 . . ?
C40 C43 H43C 109.5 . . ?
H43A C43 H43B 109.5 . . ?
H43A C43 H43C 109.5 . . ?
H43B C43 H43C 109.5 . . ?
C2 C44 H44A 107.9 . . ?
C2 C44 H44B 107.9 . . ?
C39 C44 C2 117.5(7) . . ?
C39 C44 H44A 107.9 . . ?
C39 C44 H44B 107.9 . . ?
H44A C44 H44B 107.2 . . ?
C51 O5 Li1 126.6(8) . . ?
C62 O6 H6 109.5 . . ?
C73 O7 H7 109.5 . . ?
Pb1 O8 H8 117(4) . . ?
C84 O8 Pb1 120.2(5) . . ?
C84 O8 H8 95(5) . . ?
O5 C51 C52 120.7(9) . . ?
O5 C51 C56 117.9(9) . . ?
C52 C51 C56 121.2(9) . . ?
C51 C52 C53 118.5(10) . . ?
C51 C52 C94 122.6(9) . . ?
C53 C52 C94 118.8(9) . . ?
C52 C53 H53 119.2 . . ?
C54 C53 C52 121.5(10) . . ?
C54 C53 H53 119.2 . . ?
C53 C54 C57 118.5(11) . . ?
C55 C54 C53 117.7(10) . . ?
C55 C54 C57 123.7(11) . . ?
C54 C55 H55 118.0 . . ?
C54 C55 C56 124.1(10) . . ?
C56 C55 H55 118.0 . . ?
C51 C56 C61 120.7(9) . . ?
C55 C56 C51 116.8(10) . . ?
C55 C56 C61 122.2(10) . . ?
C58 C57 C54 109.1(10) . . ?
C59 C57 C54 109.6(11) . . ?
C59 C57 C58 110.4(13) . . ?
C59 C57 C60 108.1(11) . . ?
C60 C57 C54 111.2(11) . . ?
C60 C57 C58 108.4(12) . . ?
C57 C58 H58A 109.5 . . ?
C57 C58 H58B 109.5 . . ?
C57 C58 H58C 109.5 . . ?
H58A C58 H58B 109.5 . . ?
H58A C58 H58C 109.5 . . ?
H58B C58 H58C 109.5 . . ?
C57 C59 H59A 109.5 . . ?
C57 C59 H59B 109.5 . . ?
C57 C59 H59C 109.5 . . ?
H59A C59 H59B 109.5 . . ?
H59A C59 H59C 109.5 . . ?
H59B C59 H59C 109.5 . . ?
C57 C60 H60A 109.5 . . ?
C57 C60 H60B 109.5 . . ?
C57 C60 H60C 109.5 . . ?
H60A C60 H60B 109.5 . . ?
H60A C60 H60C 109.5 . . ?
H60B C60 H60C 109.5 . . ?
C56 C61 H61A 109.2 . . ?
C56 C61 H61B 109.2 . . ?
C56 C61 C63 112.1(9) . . ?
H61A C61 H61B 107.9 . . ?
C63 C61 H61A 109.2 . . ?
C63 C61 H61B 109.2 . . ?
O6 C62 C63 121.3(9) . . ?
O6 C62 C67 118.9(9) . . ?
C67 C62 C63 119.8(9) . . ?
C62 C63 C61 120.2(9) . . ?
C64 C63 C61 120.7(9) . . ?
C64 C63 C62 119.1(10) . . ?
C63 C64 H64 118.5 . . ?
C63 C64 C65 122.9(10) . . ?
C65 C64 H64 118.5 . . ?
C64 C65 C68 121.1(10) . . ?
C66 C65 C64 116.5(10) . . ?
C66 C65 C68 122.3(10) . . ?
C65 C66 H66 118.8 . . ?
C65 C66 C67 122.5(10) . . ?
C67 C66 H66 118.8 . . ?
C62 C67 C72 120.9(9) . . ?
C66 C67 C62 119.0(9) . . ?
C66 C67 C72 120.1(9) . . ?
C65 C68 C69A 108.2(13) . . ?
C65 C68 C71B 106.1(13) . . ?
C70A C68 C65 110.2(14) . . ?
C70A C68 C69A 108.3(16) . . ?
C70A C68 C71A 113.2(17) . . ?
C71A C68 C65 112.8(13) . . ?
C71A C68 C69A 103.7(15) . . ?
C69B C68 C65 113.0(15) . . ?
C69B C68 C71B 104.5(17) . . ?
C69B C68 C70B 115.7(19) . . ?
C70B C68 C65 114.3(15) . . ?
C70B C68 C71B 101.4(17) . . ?
C68 C69A H69A 109.5 . . ?
C68 C69A H69B 109.5 . . ?
C68 C69A H69C 109.5 . . ?
H69A C69A H69B 109.5 . . ?
H69A C69A H69C 109.5 . . ?
H69B C69A H69C 109.5 . . ?
C68 C70A H70A 109.5 . . ?
C68 C70A H70B 109.5 . . ?
C68 C70A H70C 109.5 . . ?
H70A C70A H70B 109.5 . . ?
H70A C70A H70C 109.5 . . ?
H70B C70A H70C 109.5 . . ?
C68 C71A H71A 109.5 . . ?
C68 C71A H71B 109.5 . . ?
C68 C71A H71C 109.5 . . ?
H71A C71A H71B 109.5 . . ?
H71A C71A H71C 109.5 . . ?
H71B C71A H71C 109.5 . . ?
C68 C71B H71D 109.5 . . ?
C68 C71B H71E 109.5 . . ?
C68 C71B H71F 109.5 . . ?
H71D C71B H71E 109.5 . . ?
H71D C71B H71F 109.5 . . ?
H71E C71B H71F 109.5 . . ?
C68 C69B H69D 109.5 . . ?
C68 C69B H69E 109.5 . . ?
C68 C69B H69F 109.5 . . ?
H69D C69B H69E 109.5 . . ?
H69D C69B H69F 109.5 . . ?
H69E C69B H69F 109.5 . . ?
C68 C70B H70D 109.5 . . ?
C68 C70B H70E 109.5 . . ?
C68 C70B H70F 109.5 . . ?
H70D C70B H70E 109.5 . . ?
H70D C70B H70F 109.5 . . ?
H70E C70B H70F 109.5 . . ?
C67 C72 H72A 108.7 . . ?
C67 C72 H72B 108.7 . . ?
H72A C72 H72B 107.6 . . ?
C74 C72 C67 114.1(7) . . ?
C74 C72 H72A 108.7 . . ?
C74 C72 H72B 108.7 . . ?
O7 C73 C74 116.6(8) . . ?
O7 C73 C78 121.4(8) . . ?
C78 C73 C74 122.0(9) . . ?
C73 C74 C72 122.4(8) . . ?
C73 C74 C75 117.2(8) . . ?
C75 C74 C72 120.5(8) . . ?
C74 C75 H75 118.7 . . ?
C76 C75 C74 122.7(9) . . ?
C76 C75 H75 118.7 . . ?
C75 C76 C77 117.5(9) . . ?
C75 C76 C79 122.4(9) . . ?
C77 C76 C79 120.1(9) . . ?
C76 C77 H77 118.9 . . ?
C78 C77 C76 122.2(9) . . ?
C78 C77 H77 118.9 . . ?
C73 C78 C77 118.3(9) . . ?
C73 C78 C83 121.1(8) . . ?
C77 C78 C83 120.5(8) . . ?
C80 C79 C76 108.6(8) . . ?
C81 C79 C76 112.3(9) . . ?
C81 C79 C80 108.4(9) . . ?
C82 C79 C76 109.5(8) . . ?
C82 C79 C80 109.7(9) . . ?
C82 C79 C81 108.2(9) . . ?
C79 C80 H80A 109.5 . . ?
C79 C80 H80B 109.5 . . ?
C79 C80 H80C 109.5 . . ?
H80A C80 H80B 109.5 . . ?
H80A C80 H80C 109.5 . . ?
H80B C80 H80C 109.5 . . ?
C79 C81 H81A 109.5 . . ?
C79 C81 H81B 109.5 . . ?
C79 C81 H81C 109.5 . . ?
H81A C81 H81B 109.5 . . ?
H81A C81 H81C 109.5 . . ?
H81B C81 H81C 109.5 . . ?
C79 C82 H82A 109.5 . . ?
C79 C82 H82B 109.5 . . ?
C79 C82 H82C 109.5 . . ?
H82A C82 H82B 109.5 . . ?
H82A C82 H82C 109.5 . . ?
H82B C82 H82C 109.5 . . ?
C78 C83 H83A 108.9 . . ?
C78 C83 H83B 108.9 . . ?
H83A C83 H83B 107.7 . . ?
C85 C83 C78 113.5(7) . . ?
C85 C83 H83A 108.9 . . ?
C85 C83 H83B 108.9 . . ?
O8 C84 C85 119.7(8) . . ?
O8 C84 C89 120.2(8) . . ?
C85 C84 C89 120.1(8) . . ?
C84 C85 C83 120.0(8) . . ?
C86 C85 C83 120.9(8) . . ?
C86 C85 C84 119.0(8) . . ?
C85 C86 H86 118.5 . . ?
C85 C86 C87 123.0(9) . . ?
C87 C86 H86 118.5 . . ?
C86 C87 C90 123.2(9) . . ?
C88 C87 C86 116.1(9) . . ?
C88 C87 C90 120.7(9) . . ?
C87 C88 H88 116.9 . . ?
C89 C88 C87 126.3(9) . . ?
C89 C88 H88 116.9 . . ?
C84 C89 C94 122.5(8) . . ?
C88 C89 C84 115.5(9) . . ?
C88 C89 C94 121.9(8) . . ?
C87 C90 C92 109.2(9) . . ?
C87 C90 C93 108.5(9) . . ?
C91 C90 C87 113.0(9) . . ?
C91 C90 C92 111.1(10) . . ?
C91 C90 C93 108.8(10) . . ?
C92 C90 C93 106.0(9) . . ?
C90 C91 H91A 109.5 . . ?
C90 C91 H91B 109.5 . . ?
C90 C91 H91C 109.5 . . ?
H91A C91 H91B 109.5 . . ?
H91A C91 H91C 109.5 . . ?
H91B C91 H91C 109.5 . . ?
C90 C92 H92A 109.5 . . ?
C90 C92 H92B 109.5 . . ?
C90 C92 H92C 109.5 . . ?
H92A C92 H92B 109.5 . . ?
H92A C92 H92C 109.5 . . ?
H92B C92 H92C 109.5 . . ?
C90 C93 H93A 109.5 . . ?
C90 C93 H93B 109.5 . . ?
C90 C93 H93C 109.5 . . ?
H93A C93 H93B 109.5 . . ?
H93A C93 H93C 109.5 . . ?
H93B C93 H93C 109.5 . . ?
C52 C94 H94A 108.8 . . ?
C52 C94 H94B 108.8 . . ?
C89 C94 C52 113.9(7) . . ?
C89 C94 H94A 108.8 . . ?
C89 C94 H94B 108.8 . . ?
H94A C94 H94B 107.7 . . ?
C103 N2 Li1 143.4(13) . . ?
N2 C103 C104 172.1(18) . . ?
C103 C104 H10D 109.5 . . ?
C103 C104 H10E 109.5 . . ?
C103 C104 H10F 109.5 . . ?
H10D C104 H10E 109.5 . . ?
H10D C104 H10F 109.5 . . ?
H10E C104 H10F 109.5 . . ?
N3 C105 C106 177.3(16) . . ?
C105 C106 H10J 109.5 . . ?
C105 C106 H10K 109.5 . . ?
C105 C106 H10L 109.5 . . ?
H10J C106 H10K 109.5 . . ?
H10J C106 H10L 109.5 . . ?
H10K C106 H10L 109.5 . . ?
C95 N1 Li1 160(2) . . ?
O1W N1 Li1 58(4) . . ?
O1W N1 C95 137(5) . . ?
H96A C96 H96B 109.5 . . ?
H96A C96 H96C 109.5 . . ?
H96B C96 H96C 109.5 . . ?
C95 C96 H96A 109.5 . . ?
C95 C96 H96B 109.5 . . ?
C95 C96 H96C 109.5 . . ?
N1 C95 C96 161(3) . . ?
N1 C95 O1W 13.5(16) . . ?
C96 C95 O1W 153(2) . . ?
N1 O1W Li1 108(4) . . ?
N1 O1W C95 30(4) . . ?
C95 O1W Li1 136.0(15) . . ?
C7 C10A H10G 109.5 . . ?
C7 C10A H10H 109.5 . . ?
C7 C10A H10I 109.5 . . ?
H10G C10A H10H 109.5 . . ?
H10G C10A H10I 109.5 . . ?
H10H C10A H10I 109.5 . . ?

loop_
_geom_bond_atom_site_label_1
_geom_bond_atom_site_label_2
_geom_bond_distance
_geom_bond_site_symmetry_2
_geom_bond_publ_flag
Pb1 O1 2.235(5) . ?
Pb1 O4 2.260(6) . ?
Pb1 O8 2.357(6) . ?
Pb2 O1 2.528(6) . ?
Pb2 O2 2.283(6) . ?
Pb2 O2 2.427(6) 2_676 ?
Pb2 O3 2.225(6) . ?
Li1 O4 1.928(17) . ?
Li1 O5 2.009(19) . ?
Li1 N2 1.98(2) . ?
Li1 N1 2.09(3) . ?
Li1 O1W 1.86(3) . ?
O1 C1 1.360(10) . ?
O2 C12 1.357(9) . ?
O3 C23 1.351(10) . ?
O4 C34 1.362(10) . ?
C1 C2 1.412(11) . ?
C1 C6 1.408(11) . ?
C2 C3 1.399(12) . ?
C2 C44 1.524(11) . ?
C3 H3 0.9500 . ?
C3 C4 1.385(12) . ?
C4 C5 1.386(12) . ?
C4 C7 1.532(12) . ?
C5 H5 0.9500 . ?
C5 C6 1.381(12) . ?
C6 C11 1.532(11) . ?
C7 C8 1.560(16) . ?
C7 C9 1.526(14) . ?
C7 C10 1.525(17) . ?
C7 C10A 1.508(17) . ?
C8 H8A 0.9800 . ?
C8 H8B 0.9800 . ?
C8 H8C 0.9800 . ?
C9 H9A 0.9800 . ?
C9 H9B 0.9800 . ?
C9 H9C 0.9800 . ?
C10 H10A 0.9800 . ?
C10 H10B 0.9800 . ?
C10 H10C 0.9800 . ?
C11 H11A 0.9900 . ?
C11 H11B 0.9900 . ?
C11 C13 1.503(11) . ?
C12 C13 1.420(11) . ?
C12 C17 1.394(11) . ?
C13 C14 1.364(11) . ?
C14 H14 0.9500 . ?
C14 C15 1.397(11) . ?
C15 C16 1.398(12) . ?
C15 C18 1.536(12) . ?
C16 H16 0.9500 . ?
C16 C17 1.384(11) . ?
C17 C22 1.515(12) . ?
C18 C19 1.526(13) . ?
C18 C20 1.538(12) . ?
C18 C21 1.567(12) . ?
C19 H19A 0.9800 . ?
C19 H19B 0.9800 . ?
C19 H19C 0.9800 . ?
C20 H20A 0.9800 . ?
C20 H20B 0.9800 . ?
C20 H20C 0.9800 . ?
C21 H21A 0.9800 . ?
C21 H21B 0.9800 . ?
C21 H21C 0.9800 . ?
C22 H22A 0.9900 . ?
C22 H22B 0.9900 . ?
C22 C24 1.520(12) . ?
C23 C24 1.421(12) . ?
C23 C28 1.400(12) . ?
C24 C25 1.390(11) . ?
C25 H25 0.9500 . ?
C25 C26 1.379(12) . ?
C26 C27 1.405(12) . ?
C26 C29 1.526(11) . ?
C27 H27 0.9500 . ?
C27 C28 1.401(12) . ?
C28 C33 1.514(12) . ?
C29 C30 1.523(14) . ?
C29 C31 1.539(13) . ?
C29 C32 1.533(14) . ?
C30 H30A 0.9800 . ?
C30 H30B 0.9800 . ?
C30 H30C 0.9800 . ?
C31 H31A 0.9800 . ?
C31 H31B 0.9800 . ?
C31 H31C 0.9800 . ?
C32 H32A 0.9800 . ?
C32 H32B 0.9800 . ?
C32 H32C 0.9800 . ?
C33 H33A 0.9900 . ?
C33 H33B 0.9900 . ?
C33 C35 1.517(12) . ?
C34 C35 1.396(13) . ?
C34 C39 1.413(12) . ?
C35 C36 1.386(12) . ?
C36 H36 0.9500 . ?
C36 C37 1.402(12) . ?
C37 C38 1.399(12) . ?
C37 C40 1.535(12) . ?
C38 H38 0.9500 . ?
C38 C39 1.391(12) . ?
C39 C44 1.478(12) . ?
C40 C41 1.525(13) . ?
C40 C42 1.530(13) . ?
C40 C43 1.545(13) . ?
C41 H41A 0.9800 . ?
C41 H41B 0.9800 . ?
C41 H41C 0.9800 . ?
C42 H42A 0.9800 . ?
C42 H42B 0.9800 . ?
C42 H42C 0.9800 . ?
C43 H43A 0.9800 . ?
C43 H43B 0.9800 . ?
C43 H43C 0.9800 . ?
C44 H44A 0.9900 . ?
C44 H44B 0.9900 . ?
O5 C51 1.382(11) . ?
O6 H6 0.8400 . ?
O6 C62 1.371(11) . ?
O7 H7 0.8400 . ?
O7 C73 1.376(10) . ?
O8 C84 1.360(11) . ?
O8 H8 0.843(19) . ?
C51 C52 1.383(14) . ?
C51 C56 1.416(13) . ?
C52 C53 1.410(12) . ?
C52 C94 1.516(13) . ?
C53 H53 0.9500 . ?
C53 C54 1.387(15) . ?
C54 C55 1.366(16) . ?
C54 C57 1.544(14) . ?
C55 H55 0.9500 . ?
C55 C56 1.387(14) . ?
C56 C61 1.511(14) . ?
C57 C58 1.541(18) . ?
C57 C59 1.517(19) . ?
C57 C60 1.535(17) . ?
C58 H58A 0.9800 . ?
C58 H58B 0.9800 . ?
C58 H58C 0.9800 . ?
C59 H59A 0.9800 . ?
C59 H59B 0.9800 . ?
C59 H59C 0.9800 . ?
C60 H60A 0.9800 . ?
C60 H60B 0.9800 . ?
C60 H60C 0.9800 . ?
C61 H61A 0.9900 . ?
C61 H61B 0.9900 . ?
C61 C63 1.521(14) . ?
C62 C63 1.400(13) . ?
C62 C67 1.394(13) . ?
C63 C64 1.373(14) . ?
C64 H64 0.9500 . ?
C64 C65 1.398(15) . ?
C65 C66 1.387(13) . ?
C65 C68 1.529(15) . ?
C66 H66 0.9500 . ?
C66 C67 1.394(13) . ?
C67 C72 1.521(13) . ?
C68 C69A 1.62(3) . ?
C68 C70A 1.47(3) . ?
C68 C71A 1.49(3) . ?
C68 C71B 1.67(3) . ?
C68 C69B 1.44(3) . ?
C68 C70B 1.53(3) . ?
C69A H69A 0.9800 . ?
C69A H69B 0.9800 . ?
C69A H69C 0.9800 . ?
C70A H70A 0.9800 . ?
C70A H70B 0.9800 . ?
C70A H70C 0.9800 . ?
C71A H71A 0.9800 . ?
C71A H71B 0.9800 . ?
C71A H71C 0.9800 . ?
C71B H71D 0.9800 . ?
C71B H71E 0.9800 . ?
C71B H71F 0.9800 . ?
C69B H69D 0.9800 . ?
C69B H69E 0.9800 . ?
C69B H69F 0.9800 . ?
C70B H70D 0.9800 . ?
C70B H70E 0.9800 . ?
C70B H70F 0.9800 . ?
C72 H72A 0.9900 . ?
C72 H72B 0.9900 . ?
C72 C74 1.502(12) . ?
C73 C74 1.404(12) . ?
C73 C78 1.380(12) . ?
C74 C75 1.406(13) . ?
C75 H75 0.9500 . ?
C75 C76 1.376(13) . ?
C76 C77 1.400(13) . ?
C76 C79 1.542(13) . ?
C77 H77 0.9500 . ?
C77 C78 1.389(13) . ?
C78 C83 1.522(12) . ?
C79 C80 1.542(14) . ?
C79 C81 1.532(14) . ?
C79 C82 1.520(14) . ?
C80 H80A 0.9800 . ?
C80 H80B 0.9800 . ?
C80 H80C 0.9800 . ?
C81 H81A 0.9800 . ?
C81 H81B 0.9800 . ?
C81 H81C 0.9800 . ?
C82 H82A 0.9800 . ?
C82 H82B 0.9800 . ?
C82 H82C 0.9800 . ?
C83 H83A 0.9900 . ?
C83 H83B 0.9900 . ?
C83 C85 1.517(12) . ?
C84 C85 1.414(12) . ?
C84 C89 1.456(12) . ?
C85 C86 1.384(13) . ?
C86 H86 0.9500 . ?
C86 C87 1.394(12) . ?
C87 C88 1.384(13) . ?
C87 C90 1.531(14) . ?
C88 H88 0.9500 . ?
C88 C89 1.376(13) . ?
C89 C94 1.508(12) . ?
C90 C91 1.493(16) . ?
C90 C92 1.544(14) . ?
C90 C93 1.546(15) . ?
C91 H91A 0.9800 . ?
C91 H91B 0.9800 . ?
C91 H91C 0.9800 . ?
C92 H92A 0.9800 . ?
C92 H92B 0.9800 . ?
C92 H92C 0.9800 . ?
C93 H93A 0.9800 . ?
C93 H93B 0.9800 . ?
C93 H93C 0.9800 . ?
C94 H94A 0.9900 . ?
C94 H94B 0.9900 . ?
N2 C103 1.153(16) . ?
C103 C104 1.486(19) . ?
C104 H10D 0.9800 . ?
C104 H10E 0.9800 . ?
C104 H10F 0.9800 . ?
N3 C105 1.167(18) . ?
C105 C106 1.451(19) . ?
C106 H10J 0.9800 . ?
C106 H10K 0.9800 . ?
C106 H10L 0.9800 . ?
N1 C95 1.11(3) . ?
N1 O1W 0.53(3) . ?
C96 H96A 0.9800 . ?
C96 H96B 0.9800 . ?
C96 H96C 0.9800 . ?
C96 C95 1.53(4) . ?
C95 O1W 1.54(3) . ?
C10A H10G 0.9800 . ?
C10A H10H 0.9800 . ?
C10A H10I 0.9800 . ?

loop_
_geom_torsion_atom_site_label_1
_geom_torsion_atom_site_label_2
_geom_torsion_atom_site_label_3
_geom_torsion_atom_site_label_4
_geom_torsion
_geom_torsion_site_symmetry_1
_geom_torsion_site_symmetry_2
_geom_torsion_site_symmetry_3
_geom_torsion_site_symmetry_4
_geom_torsion_publ_flag
Pb1 O1 C1 C2 -77.3(9) . . . . ?
Pb1 O1 C1 C6 103.3(8) . . . . ?
Pb1 O4 C34 C35 93.4(8) . . . . ?
Pb1 O4 C34 C39 -85.5(9) . . . . ?
Pb1 O8 C84 C85 114.4(7) . . . . ?
Pb1 O8 C84 C89 -68.6(9) . . . . ?
Pb2 O1 C1 C2 99.1(8) . . . . ?
Pb2 O1 C1 C6 -80.3(8) . . . . ?
Pb2 O2 C12 C13 112.8(7) 2_676 . . . ?
Pb2 O2 C12 C13 -86.5(8) . . . . ?
Pb2 O2 C12 C17 -69.1(9) 2_676 . . . ?
Pb2 O2 C12 C17 91.6(8) . . . . ?
Pb2 O3 C23 C24 -94.3(9) . . . . ?
Pb2 O3 C23 C28 91.9(9) . . . . ?
Li1 O4 C34 C35 -85.9(11) . . . . ?
Li1 O4 C34 C39 95.2(10) . . . . ?
Li1 O5 C51 C52 102.4(12) . . . . ?
Li1 O5 C51 C56 -72.4(12) . . . . ?
Li1 N1 C95 C96 -67(13) . . . . ?
Li1 N1 C95 O1W -133(12) . . . . ?
Li1 N1 O1W C95 163(5) . . . . ?
O1 C1 C2 C3 176.4(7) . . . . ?
O1 C1 C2 C44 -2.6(12) . . . . ?
O1 C1 C6 C5 -175.5(8) . . . . ?
O1 C1 C6 C11 6.0(12) . . . . ?
O2 C12 C13 C11 2.6(11) . . . . ?
O2 C12 C13 C14 -179.1(7) . . . . ?
O2 C12 C17 C16 175.8(7) . . . . ?
O2 C12 C17 C22 -5.9(12) . . . . ?
O3 C23 C24 C22 14.5(13) . . . . ?
O3 C23 C24 C25 -171.9(8) . . . . ?
O3 C23 C28 C27 174.8(8) . . . . ?
O3 C23 C28 C33 -4.2(14) . . . . ?
O4 Li1 O1W N1 27(5) . . . . ?
O4 Li1 O1W C95 15(3) . . . . ?
O4 C34 C35 C33 0.0(12) . . . . ?
O4 C34 C35 C36 176.4(8) . . . . ?
O4 C34 C39 C38 -177.2(7) . . . . ?
O4 C34 C39 C44 2.1(12) . . . . ?
C1 C2 C3 C4 0.0(13) . . . . ?
C1 C2 C44 C39 -40.4(11) . . . . ?
C1 C6 C11 C13 -44.6(11) . . . . ?
C2 C1 C6 C5 5.1(12) . . . . ?
C2 C1 C6 C11 -173.4(8) . . . . ?
C2 C3 C4 C5 3.2(14) . . . . ?
C2 C3 C4 C7 -179.7(9) . . . . ?
C3 C2 C44 C39 140.7(9) . . . . ?
C3 C4 C5 C6 -2.3(14) . . . . ?
C3 C4 C7 C8 130.2(10) . . . . ?
C3 C4 C7 C9 14.0(14) . . . . ?
C3 C4 C7 C10 -97.2(17) . . . . ?
C3 C4 C7 C10A -121.5(17) . . . . ?
C4 C5 C6 C1 -1.8(13) . . . . ?
C4 C5 C6 C11 176.7(8) . . . . ?
C5 C4 C7 C8 -52.7(12) . . . . ?
C5 C4 C7 C9 -169.0(9) . . . . ?
C5 C4 C7 C10 79.8(17) . . . . ?
C5 C4 C7 C10A 55.5(19) . . . . ?
C5 C6 C11 C13 136.9(8) . . . . ?
C6 C1 C2 C3 -4.2(12) . . . . ?
C6 C1 C2 C44 176.8(8) . . . . ?
C6 C11 C13 C12 102.8(9) . . . . ?
C6 C11 C13 C14 -75.4(10) . . . . ?
C7 C4 C5 C6 -179.4(9) . . . . ?
C11 C13 C14 C15 179.6(8) . . . . ?
C12 C13 C14 C15 1.3(12) . . . . ?
C12 C17 C22 C24 -98.1(9) . . . . ?
C13 C12 C17 C16 -6.0(12) . . . . ?
C13 C12 C17 C22 172.2(7) . . . . ?
C13 C14 C15 C16 -2.1(12) . . . . ?
C13 C14 C15 C18 175.5(8) . . . . ?
C14 C15 C16 C17 -1.3(12) . . . . ?
C14 C15 C18 C19 9.7(12) . . . . ?
C14 C15 C18 C20 -110.4(9) . . . . ?
C14 C15 C18 C21 130.9(9) . . . . ?
C15 C16 C17 C12 5.4(13) . . . . ?
C15 C16 C17 C22 -172.9(8) . . . . ?
C16 C15 C18 C19 -172.8(8) . . . . ?
C16 C15 C18 C20 67.1(10) . . . . ?
C16 C15 C18 C21 -51.6(11) . . . . ?
C16 C17 C22 C24 80.2(9) . . . . ?
C17 C12 C13 C11 -175.5(7) . . . . ?
C17 C12 C13 C14 2.8(12) . . . . ?
C17 C22 C24 C23 88.0(10) . . . . ?
C17 C22 C24 C25 -85.6(9) . . . . ?
C18 C15 C16 C17 -178.9(8) . . . . ?
C22 C24 C25 C26 171.2(8) . . . . ?
C23 C24 C25 C26 -2.5(14) . . . . ?
C23 C28 C33 C35 -52.3(13) . . . . ?
C24 C23 C28 C27 0.9(13) . . . . ?
C24 C23 C28 C33 -178.1(8) . . . . ?
C24 C25 C26 C27 0.1(13) . . . . ?
C24 C25 C26 C29 176.4(8) . . . . ?
C25 C26 C27 C28 3.0(14) . . . . ?
C25 C26 C29 C30 161.3(9) . . . . ?
C25 C26 C29 C31 41.9(12) . . . . ?
C25 C26 C29 C32 -78.2(11) . . . . ?
C26 C27 C28 C23 -3.5(14) . . . . ?
C26 C27 C28 C33 175.5(9) . . . . ?
C27 C26 C29 C30 -22.6(13) . . . . ?
C27 C26 C29 C31 -141.9(9) . . . . ?
C27 C26 C29 C32 97.9(11) . . . . ?
C27 C28 C33 C35 128.7(9) . . . . ?
C28 C23 C24 C22 -171.6(8) . . . . ?
C28 C23 C24 C25 2.0(13) . . . . ?
C28 C33 C35 C34 -56.7(12) . . . . ?
C28 C33 C35 C36 127.0(9) . . . . ?
C29 C26 C27 C28 -173.3(9) . . . . ?
C33 C35 C36 C37 178.1(8) . . . . ?
C34 C35 C36 C37 1.7(13) . . . . ?
C34 C39 C44 C2 102.1(9) . . . . ?
C35 C34 C39 C38 3.9(12) . . . . ?
C35 C34 C39 C44 -176.7(8) . . . . ?
C35 C36 C37 C38 2.0(12) . . . . ?
C35 C36 C37 C40 178.0(8) . . . . ?
C36 C37 C38 C39 -2.8(12) . . . . ?
C36 C37 C40 C41 -78.8(11) . . . . ?
C36 C37 C40 C42 42.6(11) . . . . ?
C36 C37 C40 C43 162.2(8) . . . . ?
C37 C38 C39 C34 -0.1(13) . . . . ?
C37 C38 C39 C44 -179.4(8) . . . . ?
C38 C37 C40 C41 96.9(11) . . . . ?
C38 C37 C40 C42 -141.7(9) . . . . ?
C38 C37 C40 C43 -22.1(12) . . . . ?
C38 C39 C44 C2 -78.6(11) . . . . ?
C39 C34 C35 C33 178.9(8) . . . . ?
C39 C34 C35 C36 -4.7(13) . . . . ?
C40 C37 C38 C39 -178.7(8) . . . . ?
C44 C2 C3 C4 179.0(8) . . . . ?
O5 Li1 O1W N1 142(4) . . . . ?
O5 Li1 O1W C95 130(2) . . . . ?
O5 C51 C52 C53 -172.3(9) . . . . ?
O5 C51 C52 C94 6.1(15) . . . . ?
O5 C51 C56 C55 174.1(9) . . . . ?
O5 C51 C56 C61 -11.6(14) . . . . ?
O6 C62 C63 C61 6.2(14) . . . . ?
O6 C62 C63 C64 -174.8(9) . . . . ?
O6 C62 C67 C66 176.5(8) . . . . ?
O6 C62 C67 C72 -3.4(13) . . . . ?
O7 C73 C74 C72 3.1(12) . . . . ?
O7 C73 C74 C75 -177.2(7) . . . . ?
O7 C73 C78 C77 178.9(8) . . . . ?
O7 C73 C78 C83 -3.8(13) . . . . ?
O8 C84 C85 C83 -0.6(12) . . . . ?
O8 C84 C85 C86 176.9(8) . . . . ?
O8 C84 C89 C88 -176.2(8) . . . . ?
O8 C84 C89 C94 -0.1(13) . . . . ?
C51 C52 C53 C54 -0.8(15) . . . . ?
C51 C52 C94 C89 75.6(12) . . . . ?
C51 C56 C61 C63 -77.1(12) . . . . ?
C52 C51 C56 C55 -0.7(15) . . . . ?
C52 C51 C56 C61 173.5(9) . . . . ?
C52 C53 C54 C55 -2.4(16) . . . . ?
C52 C53 C54 C57 176.8(10) . . . . ?
C53 C52 C94 C89 -105.9(10) . . . . ?
C53 C54 C55 C56 4.2(17) . . . . ?
C53 C54 C57 C58 -65.4(16) . . . . ?
C53 C54 C57 C59 55.6(15) . . . . ?
C53 C54 C57 C60 175.1(10) . . . . ?
C54 C55 C56 C51 -2.7(16) . . . . ?
C54 C55 C56 C61 -176.9(10) . . . . ?
C55 C54 C57 C58 113.8(14) . . . . ?
C55 C54 C57 C59 -125.3(13) . . . . ?
C55 C54 C57 C60 -5.8(17) . . . . ?
C55 C56 C61 C63 96.9(11) . . . . ?
C56 C51 C52 C53 2.4(15) . . . . ?
C56 C51 C52 C94 -179.2(9) . . . . ?
C56 C61 C63 C62 103.8(11) . . . . ?
C56 C61 C63 C64 -75.1(12) . . . . ?
C57 C54 C55 C56 -174.9(11) . . . . ?
C61 C63 C64 C65 176.7(9) . . . . ?
C62 C63 C64 C65 -2.3(16) . . . . ?
C62 C67 C72 C74 -100.6(11) . . . . ?
C63 C62 C67 C66 -2.5(14) . . . . ?
C63 C62 C67 C72 177.6(8) . . . . ?
C63 C64 C65 C66 -1.2(15) . . . . ?
C63 C64 C65 C68 -179.3(10) . . . . ?
C64 C65 C66 C67 3.0(15) . . . . ?
C64 C65 C68 C69A 66.2(16) . . . . ?
C64 C65 C68 C70A -52.1(18) . . . . ?
C64 C65 C68 C71A -179.6(14) . . . . ?
C64 C65 C68 C71B -134.1(14) . . . . ?
C64 C65 C68 C69B 112.0(17) . . . . ?
C64 C65 C68 C70B -23(2) . . . . ?
C65 C66 C67 C62 -1.2(14) . . . . ?
C65 C66 C67 C72 178.7(9) . . . . ?
C66 C65 C68 C69A -111.7(14) . . . . ?
C66 C65 C68 C70A 130.0(15) . . . . ?
C66 C65 C68 C71A 2.4(19) . . . . ?
C66 C65 C68 C71B 48.0(17) . . . . ?
C66 C65 C68 C69B -65.9(19) . . . . ?
C66 C65 C68 C70B 158.9(16) . . . . ?
C66 C67 C72 C74 79.6(11) . . . . ?
C67 C62 C63 C61 -174.8(9) . . . . ?
C67 C62 C63 C64 4.2(14) . . . . ?
C67 C72 C74 C73 70.3(12) . . . . ?
C67 C72 C74 C75 -109.5(10) . . . . ?
C68 C65 C66 C67 -179.0(10) . . . . ?
C72 C74 C75 C76 178.3(8) . . . . ?
C73 C74 C75 C76 -1.5(13) . . . . ?
C73 C78 C83 C85 -73.6(11) . . . . ?
C74 C73 C78 C77 0.7(13) . . . . ?
C74 C73 C78 C83 178.1(8) . . . . ?
C74 C75 C76 C77 0.1(14) . . . . ?
C74 C75 C76 C79 178.6(8) . . . . ?
C75 C76 C77 C78 1.8(14) . . . . ?
C75 C76 C79 C80 120.1(10) . . . . ?
C75 C76 C79 C81 0.2(13) . . . . ?
C75 C76 C79 C82 -120.1(10) . . . . ?
C76 C77 C78 C73 -2.2(13) . . . . ?
C76 C77 C78 C83 -179.6(8) . . . . ?
C77 C76 C79 C80 -61.3(12) . . . . ?
C77 C76 C79 C81 178.7(9) . . . . ?
C77 C76 C79 C82 58.4(12) . . . . ?
C77 C78 C83 C85 103.7(10) . . . . ?
C78 C73 C74 C72 -178.7(8) . . . . ?
C78 C73 C74 C75 1.1(13) . . . . ?
C78 C83 C85 C84 99.1(10) . . . . ?
C78 C83 C85 C86 -78.4(11) . . . . ?
C79 C76 C77 C78 -176.8(8) . . . . ?
C83 C85 C86 C87 177.5(8) . . . . ?
C84 C85 C86 C87 0.0(14) . . . . ?
C84 C89 C94 C52 -93.2(10) . . . . ?
C85 C84 C89 C88 0.7(12) . . . . ?
C85 C84 C89 C94 176.9(8) . . . . ?
C85 C86 C87 C88 -0.6(14) . . . . ?
C85 C86 C87 C90 -178.9(9) . . . . ?
C86 C87 C88 C89 1.3(15) . . . . ?
C86 C87 C90 C91 -4.6(15) . . . . ?
C86 C87 C90 C92 -128.8(10) . . . . ?
C86 C87 C90 C93 116.1(11) . . . . ?
C87 C88 C89 C84 -1.4(14) . . . . ?
C87 C88 C89 C94 -177.6(9) . . . . ?
C88 C87 C90 C91 177.1(10) . . . . ?
C88 C87 C90 C92 52.9(13) . . . . ?
C88 C87 C90 C93 -62.2(12) . . . . ?
C88 C89 C94 C52 82.7(11) . . . . ?
C89 C84 C85 C83 -177.6(8) . . . . ?
C89 C84 C85 C86 -0.1(13) . . . . ?
C90 C87 C88 C89 179.7(9) . . . . ?
C94 C52 C53 C54 -179.3(9) . . . . ?
N2 Li1 O1W N1 -112(4) . . . . ?
N2 Li1 O1W C95 -124(2) . . . . ?
N1 Li1 O1W C95 -12(4) . . . . ?
N1 C95 O1W Li1 24(7) . . . . ?
C96 C95 O1W Li1 -116(5) . . . . ?
C96 C95 O1W N1 -140(9) . . . . ?
C95 N1 O1W Li1 -163(5) . . . . ?
O1W N1 C95 C96 66(13) . . . . ?

loop_
_smtbx_masks_void_nr
_smtbx_masks_void_average_x
_smtbx_masks_void_average_y
_smtbx_masks_void_average_z
_smtbx_masks_void_volume
_smtbx_masks_void_count_electrons
_smtbx_masks_void_content
1 0.000 0.000 0.500 279.8 57.5 '2.5 CH3CN'
2 0.175 0.416 0.128 51.7 0.0 ?
3 -0.175 0.584 0.872 51.7 0.0 ?
4 0.240 0.768 0.087 9.6 0.1 ?
5 0.500 0.500 1.000 42.3 3.9 ?
6 0.760 0.232 0.913 9.6 0.0 ?
